data_7128043
loop_
_publ_author_name
'Wang, Jia-Qi'
'Han, Ying'
'Chen, Chuan-Feng'

_publ_section_title
;
 3,6-Fluoren[5]arenes: synthesis, structure and complexation with
 fullerenes C<sub>60</sub> and C<sub>70</sub>.
;
_journal_issue 33
_journal_name_full 'Chemical communications (Cambridge, England)'
_journal_page_first 3987
_journal_page_last 3990
_journal_paper_doi 10.1039/d1cc00916h
_journal_volume 57
_journal_year 2021
_chemical_formula_moiety '3(C H Cl3), C120 H150 O10'
_chemical_formula_sum 'C123 H153 Cl9 O10'
_chemical_formula_weight 2110.49
_space_group_crystal_system triclinic
_space_group_IT_number 2
_space_group_name_Hall '-P 1'
_space_group_name_H-M_alt 'P -1'
_atom_sites_solution_hydrogens geom
_atom_sites_solution_primary dual
_audit_creation_date 2020-09-24
_audit_creation_method
;
Olex2 1.2
(compiled 2018.05.29 svn.r3508 for OlexSys, GUI svn.r5506)
;
_audit_update_record
;
2020-11-14 deposited with the CCDC.	2021-03-17 downloaded from the CCDC.
;
_cell_angle_alpha 95.436(2)
_cell_angle_beta 95.461(2)
_cell_angle_gamma 92.331(2)
_cell_formula_units_Z 2
_cell_length_a 12.9917(4)
_cell_length_b 21.9009(5)
_cell_length_c 22.5682(3)
_cell_measurement_reflns_used 13741
_cell_measurement_temperature 169.99(11)
_cell_measurement_theta_max 69.0710
_cell_measurement_theta_min 2.6890
_cell_volume 6355.4(3)
_computing_cell_refinement 'CrysAlisPro 1.171.40.67a (Rigaku OD, 2019)'
_computing_data_collection 'CrysAlisPro 1.171.40.67a (Rigaku OD, 2019)'
_computing_data_reduction 'CrysAlisPro 1.171.40.67a (Rigaku OD, 2019)'
_computing_molecular_graphics 'Olex2 (Dolomanov et al., 2009)'
_computing_publication_material 'Olex2 (Dolomanov et al., 2009)'
_computing_structure_refinement 'ShelXL (Sheldrick, 2015)'
_computing_structure_solution 'ShelXT (Sheldrick, 2015)'
_diffrn_ambient_environment N~2~
_diffrn_ambient_temperature 169.99(11)
_diffrn_detector 'Hybrid Pixel Array Detector'
_diffrn_detector_area_resol_mean 10.0000
_diffrn_detector_type HyPix
_diffrn_measured_fraction_theta_full 0.997
_diffrn_measured_fraction_theta_max 0.956
_diffrn_measurement_details
;
List of Runs (angles in degrees, time in seconds):

  # Type    Start    End  Width  t~exp~   \w     \q     \k     \f   Frames
#--------------------------------------------------------------------------
  1  \w    -56.00 -23.00   0.50    0.05    --  -46.95  55.00 -66.00   66
  2  \w   -116.00 -42.00   0.50    0.05    --  -46.95 -55.00 150.00  148
  3  \w     38.00 117.00   0.50    0.05    --   46.95  55.00 -66.00  158
  4  \w    -12.00  50.00   0.50    0.05    --   46.95 -55.00 150.00  124
  5  \w   -151.00 -84.00   0.50    0.20    --  -99.00 -55.00 150.00  134
  6  \w    -52.00 -26.00   0.50    0.20    --  -99.00  55.00 -66.00   52
  7  \w     33.00  66.00   0.50    0.20    --  103.25 -55.00 150.00   66
  8  \w     91.00 169.00   0.50    0.20    --  103.25  55.00 -66.00  156
  9  \w   -119.00 -93.00   0.50    0.05    --  -46.95-125.00 -60.00   52
 10  \w     -6.00  25.00   0.50    0.05    --  -46.95  55.00 -66.00   62
 11  \w    -57.00  -1.00   0.50    0.05    --  -46.95  57.00  90.00  112
 12  \w   -119.00 -84.00   0.50    0.05    --  -46.95-125.00  90.00   70
 13  \w    -37.00  21.00   0.50    0.05    --  -46.95  38.00 -60.00  116
 14  \w    -25.00  19.00   0.50    0.05    --   46.95 -19.00   0.00   88
 15  \w    -68.00 -42.00   0.50    0.20    --  -99.00  61.00 150.00   52
 16  \w    -82.00 -55.00   0.50    0.20    --  -99.00 125.00 -90.00   54
 17  \w   -100.00 -70.00   0.50    0.20    --  -99.00  77.00  90.00   60
 18  \w   -112.00 -82.00   0.50    0.20    --  -99.00 125.00 -30.00   60
 19  \w    -80.00 -31.00   0.50    0.20    --  -99.00 147.00 127.32   98
 20  \w    -51.00 -26.00   0.50    0.20    --  -99.00  77.00  90.00   50
 21  \w    -58.00 -26.00   0.50    0.20    --  -99.00 115.00  78.94   64
 22  \w   -131.00-106.00   0.50    0.20    --  -99.00 153.00-126.42   50
 23  \w   -164.00 -91.00   0.50    0.20    --  -99.00 -64.00-120.26  146
 24  \w   -126.00 -28.00   0.50    0.20    --  -99.00 144.00  18.93  196
 25  \w   -127.00 -84.00   0.50    0.20    --  -99.00 147.00 127.32   86
 26  \w    -60.00 -28.00   0.50    0.20    --  -99.00 125.00 -30.00   64
 27  \w    -68.00 -36.00   0.50    0.20    --  -99.00  61.00  90.00   64
 28  \w   -106.00 -80.00   0.50    0.20    --  -99.00 115.00  78.94   52
 29  \w   -158.00 -80.00   0.50    0.20    --  -99.00 -68.00  12.99  156
 30  \w    121.00 169.00   0.50    0.20    --  103.25  30.00 -90.00   96
 31  \w     91.00 117.00   0.50    0.20    --  103.25  30.00 -90.00   52
 32  \w     80.00 152.00   0.50    0.20    --  103.25 125.00  30.00  144
 33  \w     46.00  81.00   0.50    0.20    --  103.25 -94.00 150.00   70
 34  \w     63.00  89.00   0.50    0.20    --  103.25 -94.00  30.00   52
 35  \w     32.00  70.00   0.50    0.20    --  103.25 -61.00 -60.00   76
 36  \w     88.00 164.00   0.50    0.20    --  103.25  61.00  30.00  152
 37  \w     32.00 106.00   0.50    0.20    --  103.25 -94.00 120.00  148
 38  \w     31.00 109.00   0.50    0.20    --  103.25-125.00  30.00  156
 39  \w     71.00  97.00   0.50    0.20    --  103.25 -94.00-180.00   52
 40  \w    131.00 161.00   0.50    0.20    --  103.25  45.00-180.00   60
 41  \w     99.00 125.00   0.50    0.20    --  103.25  45.00-180.00   52
 42  \w     65.00 102.00   0.50    0.20    --  103.25 -94.00  90.00   74
 43  \w     49.00  97.00   0.50    0.20    --  103.25-125.00   0.00   96
 44  \w     88.00 126.00   0.50    0.20    --  103.25  61.00-150.00   76
 45  \w     32.00 106.00   0.50    0.20    --  103.25 -94.00-150.00  148
 46  \w     40.00  99.00   0.50    0.20    --  103.25 -94.00 -90.00  118
;
_diffrn_measurement_device 'four-circle diffractometer'
_diffrn_measurement_device_type 'XtaLAB Synergy R, HyPix'
_diffrn_measurement_method '\w scans'
_diffrn_orient_matrix_type 'CrysAlisPro convention (1999,Acta A55,543-557)'
_diffrn_orient_matrix_UB_11 -0.0096097000
_diffrn_orient_matrix_UB_12 0.0635445000
_diffrn_orient_matrix_UB_13 0.0340731000
_diffrn_orient_matrix_UB_21 -0.0914820000
_diffrn_orient_matrix_UB_22 -0.0257646000
_diffrn_orient_matrix_UB_23 0.0303398000
_diffrn_orient_matrix_UB_31 0.0759227000
_diffrn_orient_matrix_UB_32 -0.0174282000
_diffrn_orient_matrix_UB_33 0.0516484000
_diffrn_radiation_monochromator mirror
_diffrn_radiation_probe x-ray
_diffrn_radiation_type CuK\a
_diffrn_radiation_wavelength 1.54184
_diffrn_reflns_av_R_equivalents 0.0670
_diffrn_reflns_av_unetI/netI 0.0598
_diffrn_reflns_Laue_measured_fraction_full 0.997
_diffrn_reflns_Laue_measured_fraction_max 0.956
_diffrn_reflns_limit_h_max 16
_diffrn_reflns_limit_h_min -16
_diffrn_reflns_limit_k_max 27
_diffrn_reflns_limit_k_min -27
_diffrn_reflns_limit_l_max 27
_diffrn_reflns_limit_l_min -27
_diffrn_reflns_number 93801
_diffrn_reflns_point_group_measured_fraction_full 0.997
_diffrn_reflns_point_group_measured_fraction_max 0.956
_diffrn_reflns_theta_full 67.684
_diffrn_reflns_theta_max 75.870
_diffrn_reflns_theta_min 2.689
_diffrn_source 'Rotating-anode X-ray tube'
_diffrn_source_type 'PhotonJet R (Cu) X-ray Source'
_exptl_absorpt_coefficient_mu 2.214
_exptl_absorpt_correction_T_max 1.00000
_exptl_absorpt_correction_T_min 0.65562
_exptl_absorpt_correction_type multi-scan
_exptl_absorpt_process_details
;
CrysAlisPro 1.171.40.67a (Rigaku Oxford Diffraction, 2019)
Empirical absorption correction using spherical harmonics,
 implemented in SCALE3 ABSPACK scaling algorithm.
;
_exptl_crystal_colour 'translucent light colourless'
_exptl_crystal_density_diffrn 1.103
_exptl_crystal_description irregular
_exptl_crystal_F_000 2248
_exptl_crystal_size_max 0.22
_exptl_crystal_size_mid 0.14
_exptl_crystal_size_min 0.1
_refine_diff_density_max 0.734
_refine_diff_density_min -0.752
_refine_diff_density_rms 0.065
_refine_ls_extinction_method none
_refine_ls_goodness_of_fit_ref 1.031
_refine_ls_hydrogen_treatment constr
_refine_ls_matrix_type full
_refine_ls_number_parameters 1457
_refine_ls_number_reflns 25361
_refine_ls_number_restraints 543
_refine_ls_restrained_S_all 1.044
_refine_ls_R_factor_all 0.1256
_refine_ls_R_factor_gt 0.0930
_refine_ls_shift/su_max 0.001
_refine_ls_shift/su_mean 0.000
_refine_ls_structure_factor_coef Fsqd
_refine_ls_weighting_details 'w=1/[\s^2^(Fo^2^)+(0.1461P)^2^+4.1986P] where P=(Fo^2^+2Fc^2^)/3'
_refine_ls_weighting_scheme calc
_refine_ls_wR_factor_gt 0.2534
_refine_ls_wR_factor_ref 0.2809
_reflns_Friedel_coverage 0.000
_reflns_number_gt 16723
_reflns_number_total 25361
_reflns_threshold_expression 'I > 2\s(I)'
_cod_data_source_file d1cc00916h2.cif
_cod_data_source_block tx3531_sq
_cod_depositor_comments 'Adding full bibliography for 7128043.cif.'
_cod_database_code 7128043
_shelx_shelxl_version_number 2018/3
_chemical_oxdiff_formula CHOCl
_shelx_space_group_comment
;
The symmetry employed for this shelxl refinement is uniquely defined
by the following loop, which should always be used as a source of
symmetry information in preference to the above space-group names.
They are only intended as comments.
;
_reflns_odcompleteness_completeness 99.72
_reflns_odcompleteness_iscentric 1
_reflns_odcompleteness_theta 68.13
_olex2_refinement_description
;
1. Fixed Uiso
 At 1.2 times of:
  All C(H) groups, All C(H,H) groups, All C(H,H,H,H) groups
 At 1.5 times of:
  All C(H,H,H) groups
2. Restrained distances
 C94-C93 = C95-C94 = C94A-C94
 1.54 with sigma of 0.01
 C9A-C8 = C9-C8 = C8-C7
 1.54 with sigma of 0.01
 C43-C42 = C44A-C43 = C44-C43
 1.54 with sigma of 0.01
 C115-C114 = C1B-C1C = C114-C113 = C14-C1A = C113-C112 = C112-C104 = C104-C14
 1.54 with sigma of 0.01
 C1D-C104 = C116-C104 = C117-C116 = C1E-C1D = C1F-C1E = C118-C117 = C1G-C1F =
 C119-C118
 1.54 with sigma of 0.01
 C91A-C90 = C91-C90
 1.54 with sigma of 0.01
 C45A-C33 = C45-C33 = C46-C45 = C46A-C45A = C47A-C46A = C48A-C47A = C48-C47
 1.54 with sigma of 0.01
3. Uiso/Uaniso restraints and constraints
C94 \\sim C95 \\sim C94A: within 1.7A with sigma of 0.02 and sigma for terminal
atoms of 0.04
C8 \\sim C9 \\sim C9A: within 1.7A with sigma of 0.02 and sigma for terminal
atoms of 0.04
C43 \\sim C44 \\sim C44A: within 1.7A with sigma of 0.02 and sigma for terminal
atoms of 0.04
C14 \\sim C112 \\sim C1A \\sim C113 \\sim C1B \\sim C115 \\sim C114 \\sim C1C:
within 1.7A with sigma of 0.02 and sigma for terminal atoms of 0.04
C116 \\sim C1D \\sim C1E \\sim C117 \\sim C1G \\sim C118 \\sim C1F \\sim C119:
within 1.7A with sigma of 0.02 and sigma for terminal atoms of 0.04
C91 \\sim C91A \\sim C90: within 1.7A with sigma of 0.02 and sigma for terminal
atoms of 0.04
C45 \\sim C46 \\sim C47 \\sim C45A \\sim C46A \\sim C47A \\sim C48A \\sim C48:
within 1.7A with sigma of 0.02 and sigma for terminal atoms of 0.04
Uanis(C94) \\sim Ueq, Uanis(C95) \\sim Ueq, Uanis(C94A) \\sim Ueq, Uanis(C8)
\\sim Ueq, Uanis(C9) \\sim Ueq, Uanis(C9A) \\sim Ueq, Uanis(C43) \\sim Ueq,
Uanis(C44) \\sim Ueq, Uanis(C44A) \\sim Ueq: with sigma of 0.01 and sigma for
terminal atoms of 0.02
Uanis(C14) \\sim Ueq, Uanis(C112) \\sim Ueq, Uanis(C1A) \\sim Ueq, Uanis(C113)
\\sim Ueq, Uanis(C114) \\sim Ueq, Uanis(C1B) \\sim Ueq, Uanis(C1C) \\sim Ueq,
Uanis(C115) \\sim Ueq: with sigma of 0.01 and sigma for terminal atoms of 0.02
Uanis(C116) \\sim Ueq, Uanis(C1D) \\sim Ueq, Uanis(C1E) \\sim Ueq, Uanis(C117)
\\sim Ueq, Uanis(C118) \\sim Ueq, Uanis(C1G) \\sim Ueq, Uanis(C1F) \\sim Ueq,
Uanis(C119) \\sim Ueq: with sigma of 0.01 and sigma for terminal atoms of 0.02
Uanis(C91) \\sim Ueq, Uanis(C91A) \\sim Ueq: with sigma of 0.01 and sigma for
terminal atoms of 0.02
Uanis(C45) \\sim Ueq, Uanis(C47) \\sim Ueq, Uanis(C45A) \\sim Ueq, Uanis(C46A)
\\sim Ueq, Uanis(C47A) \\sim Ueq, Uanis(C48A) \\sim Ueq, Uanis(C46) \\sim Ueq,
Uanis(C48) \\sim Ueq: with sigma of 0.01 and sigma for terminal atoms of 0.02
4. Others
 Sof(H8BC)=Sof(H8BD)=Sof(C9A)=Sof(H9AA)=Sof(H9AB)=Sof(H9AC)=1-FVAR(1)
 Sof(H8AA)=Sof(H8AB)=Sof(C9)=Sof(H9A)=Sof(H9B)=Sof(H9C)=FVAR(1)
 Sof(H43C)=Sof(H43D)=Sof(C44A)=Sof(H44D)=Sof(H44E)=Sof(H44F)=1-FVAR(2)
 Sof(H43A)=Sof(H43B)=Sof(C44)=Sof(H44A)=Sof(H44B)=Sof(H44C)=FVAR(2)
 Sof(H94C)=Sof(H94D)=Sof(C94A)=Sof(H94E)=Sof(H94F)=Sof(H94G)=1-FVAR(3)
 Sof(H94A)=Sof(H94B)=Sof(C95)=Sof(H95A)=Sof(H95B)=Sof(H95C)=FVAR(3)
 Sof(C14)=Sof(H14A)=Sof(H14B)=Sof(C1A)=Sof(H1AA)=Sof(H1AB)=Sof(C1B)=Sof(H1BA)=
 Sof(H1BB)=Sof(C1C)=Sof(H1CA)=Sof(H1CB)=Sof(H1CC)=1-FVAR(4)
 Sof(C112)=Sof(H11D)=Sof(H11E)=Sof(C113)=Sof(H11F)=Sof(H11G)=Sof(C114)=
 Sof(H11H)=Sof(H11I)=Sof(C115)=Sof(H11J)=Sof(H11K)=Sof(H11L)=FVAR(4)
 Sof(C1D)=Sof(H1DA)=Sof(H1DB)=Sof(C1E)=Sof(H1EA)=Sof(H1EB)=Sof(C1F)=Sof(H1FA)=
 Sof(H1FB)=Sof(C1G)=Sof(H1GA)=Sof(H1GB)=Sof(H1GC)=1-FVAR(5)
 Sof(C117)=Sof(H11M)=Sof(H11N)=Sof(C118)=Sof(H11O)=Sof(H11P)=Sof(C119)=
 Sof(H11Q)=Sof(H11R)=Sof(H11S)=Sof(C116)=Sof(H11T)=Sof(H11U)=FVAR(5)
 Sof(H90C)=Sof(H90D)=Sof(C91A)=Sof(H91D)=Sof(H91E)=Sof(H91F)=1-FVAR(6)
 Sof(H90A)=Sof(H90B)=Sof(C91)=Sof(H91A)=Sof(H91B)=Sof(H91C)=FVAR(6)
 Sof(C45A)=Sof(H45C)=Sof(H45D)=Sof(C46A)=Sof(H46C)=Sof(H46D)=Sof(C47A)=
 Sof(H47C)=Sof(H47D)=Sof(C48A)=Sof(H48D)=Sof(H48E)=Sof(H48F)=1-FVAR(7)
 Sof(C45)=Sof(H45A)=Sof(H45B)=Sof(C46)=Sof(H46A)=Sof(H46B)=Sof(C47)=Sof(H47A)=
 Sof(H47B)=Sof(C48)=Sof(H48A)=Sof(H48B)=Sof(H48C)=FVAR(7)
5.a Ternary CH refined with riding coordinates:
 C121(H121), C122(H122), C123(H123)
5.b Secondary CH2 refined with riding coordinates:
 C2(H2A,H2B), C3(H3A,H3B), C4(H4A,H4B), C6(H6A,H6B), C7(H7A,H7B), C25(H25A,
 H25B), C41(H41A,H41B), C42(H42A,H42B), C43(H43A,H43B), C43(H43C,H43D),
 C45(H45A,H45B), C46(H46A,H46B), C47(H47A,H47B), C49(H49A,H49B), C64(H64A,H64B),
  C65(H65A,H65B), C66(H66A,H66B), C68(H68A,H68B), C69(H69A,H69B), C70(H70A,
 H70B), C72(H72A,H72B), C88(H88A,H88B), C89(H89A,H89B), C90(H90A,H90B),
 C90(H90C,H90D), C92(H92A,H92B), C93(H93A,H93B), C94(H94A,H94B), C94(H94C,H94D),
  C96(H96A,H96B), C112(H11D,H11E), C113(H11F,H11G), C114(H11H,H11I), C1D(H1DA,
 H1DB), C117(H11M,H11N), C118(H11O,H11P), C120(H12A,H12B), C8(H8AA,H8AB),
 C8(H8BC,H8BD), C14(H14A,H14B), C1A(H1AA,H1AB), C1B(H1BA,H1BB), C116(H11T,H11U),
  C1E(H1EA,H1EB), C1F(H1FA,H1FB), C45A(H45C,H45D), C46A(H46C,H46D), C47A(H47C,
 H47D)
5.c Aromatic/amide H refined with riding coordinates:
 C15(H15), C18(H18), C20(H20), C21(H21), C29(H29), C32(H32), C36(H36),
 C39(H39), C53(H53), C56(H56), C59(H59), C61(H61), C75(H75), C77(H77), C83(H83),
  C86(H86), C98(H98), C101(H101), C107(H107), C110(H110)
5.d Idealised Me refined as rotating group:
 C1(H1A,H1B,H1C), C19(H19A,H19B,H19C), C24(H24A,H24B,H24C), C26(H26A,H26B,
 H26C), C40(H40A,H40B,H40C), C48(H48A,H48B,H48C), C50(H50A,H50B,H50C), C63(H63A,
 H63B,H63C), C67(H67A,H67B,H67C), C71(H71A,H71B,H71C), C76(H76A,H76B,H76C),
 C87(H87A,H87B,H87C), C91(H91A,H91B,H91C), C103(H10A,H10B,H10C), C111(H11A,H11B,
 H11C), C115(H11J,H11K,H11L), C119(H11Q,H11R,H11S), C9(H9A,H9B,H9C), C9A(H9AA,
 H9AB,H9AC), C95(H95A,H95B,H95C), C94A(H94E,H94F,H94G), C44(H44A,H44B,H44C),
 C44A(H44D,H44E,H44F), C1C(H1CA,H1CB,H1CC), C1G(H1GA,H1GB,H1GC), C91A(H91D,H91E,
 H91F), C48A(H48D,H48E,H48F)
;
_olex2_submission_special_instructions 'No special instructions were received'
_oxdiff_exptl_absorpt_empirical_details
;
Empirical correction (ABSPACK) includes:
- Absorption correction using spherical harmonics
- Frame scaling
;
_oxdiff_exptl_absorpt_empirical_full_max 1.650
_oxdiff_exptl_absorpt_empirical_full_min 0.572

loop_
_space_group_symop_operation_xyz
'x, y, z'
'-x, -y, -z'

loop_
_atom_site_label
_atom_site_type_symbol
_atom_site_fract_x
_atom_site_fract_y
_atom_site_fract_z
_atom_site_U_iso_or_equiv
_atom_site_adp_type
_atom_site_occupancy
_atom_site_site_symmetry_order
_atom_site_calc_flag
_atom_site_refinement_flags_posn
_atom_site_refinement_flags_adp
_atom_site_refinement_flags_occupancy
_atom_site_disorder_assembly
_atom_site_disorder_group
Cl1 Cl 0.1322(2) 0.04589(19) 0.20686(15) 0.2170(16) Uani 1 1 d . . . . .
Cl2 Cl 0.1289(3) -0.0144(2) 0.09220(14) 0.243(2) Uani 1 1 d . . . . .
Cl3 Cl 0.0856(3) -0.0783(2) 0.1878(2) 0.294(3) Uani 1 1 d . . . . .
C121 C 0.1565(6) -0.0177(4) 0.1658(4) 0.136(3) Uani 1 1 d . . . . .
H121 H 0.230170 -0.025229 0.173456 0.163 Uiso 1 1 calc R . . . .
Cl4 Cl 0.51561(12) 0.28217(8) 1.24379(6) 0.1068(5) Uani 1 1 d . . . . .
Cl5 Cl 0.73270(11) 0.27452(7) 1.22807(6) 0.0966(4) Uani 1 1 d . . . . .
Cl6 Cl 0.64149(10) 0.20125(5) 1.30904(5) 0.0783(3) Uani 1 1 d . . . . .
C122 C 0.6192(3) 0.2344(2) 1.24163(18) 0.0666(10) Uani 1 1 d . . . . .
H122 H 0.602364 0.201418 1.209203 0.080 Uiso 1 1 calc R . . . .
Cl7 Cl 0.9479(2) 0.14609(12) 1.10881(12) 0.1658(9) Uani 1 1 d . . . . .
Cl8 Cl 0.91115(17) 0.27361(9) 1.09906(10) 0.1363(7) Uani 1 1 d . . . . .
Cl9 Cl 0.84304(15) 0.18282(10) 1.00182(10) 0.1308(6) Uani 1 1 d . . . . .
C123 C 0.8640(5) 0.1984(3) 1.0790(3) 0.115(2) Uani 1 1 d . . . . .
H123 H 0.797474 0.193167 1.095521 0.137 Uiso 1 1 calc R . . . .
O1 O 0.6703(2) 0.01862(13) 0.68092(11) 0.0629(7) Uani 1 1 d . . . . .
O2 O 0.6257(2) -0.11363(11) 0.83506(11) 0.0632(7) Uani 1 1 d . . . . .
O3 O 0.6368(2) 0.13546(11) 1.12029(10) 0.0562(6) Uani 1 1 d . . . . .
O4 O 0.6587(2) 0.30809(12) 1.01165(12) 0.0601(6) Uani 1 1 d . . . . .
O5 O 0.2885(2) 0.55826(12) 0.88770(11) 0.0579(6) Uani 1 1 d . . . . .
O6 O -0.0231(2) 0.44683(11) 0.91822(10) 0.0580(6) Uani 1 1 d . . . . .
O7 O -0.2827(3) 0.40110(15) 0.58336(13) 0.0785(8) Uani 1 1 d . . . . .
O8 O -0.2970(2) 0.40335(13) 0.42140(12) 0.0676(7) Uani 1 1 d . . . . .
O9 O -0.0201(2) 0.10404(12) 0.31150(10) 0.0583(6) Uani 1 1 d . . . . .
O10 O 0.3367(2) 0.13602(12) 0.40236(11) 0.0626(7) Uani 1 1 d . . . . .
C1 C 0.3094(8) -0.2225(3) 0.4649(4) 0.160(4) Uani 1 1 d . . . . .
H1A H 0.291093 -0.209063 0.426214 0.240 Uiso 1 1 calc GR . . . .
H1B H 0.289082 -0.265171 0.464444 0.240 Uiso 1 1 calc GR . . . .
H1C H 0.382907 -0.216775 0.474831 0.240 Uiso 1 1 calc GR . . . .
C01M C 0.0273(3) 0.56467(17) 0.71083(15) 0.0542(8) Uani 1 1 d . . . . .
C2 C 0.2557(7) -0.1861(3) 0.5102(4) 0.130(3) Uani 1 1 d . . . . .
H2A H 0.271351 -0.202009 0.548530 0.157 Uiso 1 1 calc R . . . .
H2B H 0.181616 -0.192337 0.499523 0.157 Uiso 1 1 calc R . . . .
C3 C 0.2824(4) -0.11866(19) 0.5174(2) 0.0690(10) Uani 1 1 d . . . . .
H3A H 0.272323 -0.102770 0.478718 0.083 Uiso 1 1 calc R . . . .
H3B H 0.354948 -0.111617 0.532177 0.083 Uiso 1 1 calc R . . . .
C4 C 0.2170(3) -0.08422(19) 0.56033(19) 0.0628(9) Uani 1 1 d . . . . .
H4A H 0.214541 -0.106587 0.595306 0.075 Uiso 1 1 calc R . . . .
H4B H 0.146883 -0.084380 0.541178 0.075 Uiso 1 1 calc R . . . .
C5 C 0.2534(3) -0.01759(17) 0.58129(16) 0.0552(8) Uani 1 1 d . . . . .
C6 C 0.1756(3) 0.0101(2) 0.6231(2) 0.0701(11) Uani 1 1 d . . . . .
H6A H 0.107944 0.008481 0.600556 0.084 Uiso 1 1 calc R . . . .
H6B H 0.170654 -0.015771 0.655356 0.084 Uiso 1 1 calc R . . . .
C7 C 0.2004(4) 0.0751(2) 0.6501(2) 0.0861(14) Uani 1 1 d D . . . .
H7A H 0.198462 0.101897 0.618236 0.103 Uiso 1 1 calc R . . . .
H7B H 0.270315 0.077908 0.669825 0.103 Uiso 1 1 calc R . . . .
C10 C 0.2666(3) 0.02131(16) 0.53008(15) 0.0512(8) Uani 1 1 d . . . . .
C11 C 0.3656(3) 0.04736(15) 0.53265(14) 0.0487(8) Uani 1 1 d . . . . .
C12 C 0.4274(3) 0.02592(15) 0.58444(14) 0.0475(7) Uani 1 1 d . . . . .
C13 C 0.3640(3) -0.01238(15) 0.61177(15) 0.0499(8) Uani 1 1 d . . . . .
C15 C 0.5310(3) 0.03789(16) 0.60585(14) 0.0499(8) Uani 1 1 d . . . . .
H15 H 0.573069 0.064212 0.587509 0.060 Uiso 1 1 calc R . . . .
C16 C 0.5705(3) 0.00948(17) 0.65555(15) 0.0532(8) Uani 1 1 d . . . . .
C17 C 0.5086(3) -0.03097(16) 0.68250(14) 0.0518(8) Uani 1 1 d . . . . .
C18 C 0.4043(3) -0.04118(16) 0.66064(15) 0.0523(8) Uani 1 1 d . . . . .
H18 H 0.361746 -0.067324 0.678840 0.063 Uiso 1 1 calc R . . . .
C19 C 0.7352(3) 0.0619(2) 0.6581(2) 0.0735(11) Uani 1 1 d . . . . .
H19A H 0.742960 0.049073 0.616991 0.110 Uiso 1 1 calc GR . . . .
H19B H 0.801869 0.064892 0.680866 0.110 Uiso 1 1 calc GR . . . .
H19C H 0.705087 0.101243 0.660996 0.110 Uiso 1 1 calc GR . . . .
C20 C 0.1941(3) 0.03299(16) 0.48362(17) 0.0558(8) Uani 1 1 d . . . . .
H20 H 0.127555 0.015052 0.481353 0.067 Uiso 1 1 calc R . . . .
C21 C 0.3941(3) 0.08658(16) 0.49106(15) 0.0498(8) Uani 1 1 d . . . . .
H21 H 0.460681 0.104523 0.493564 0.060 Uiso 1 1 calc R . . . .
C22 C 0.3188(3) 0.09779(16) 0.44566(15) 0.0522(8) Uani 1 1 d . . . . .
C23 C 0.2188(3) 0.07045(16) 0.44102(15) 0.0533(8) Uani 1 1 d . . . . .
C24 C 0.4311(4) 0.1699(2) 0.40710(19) 0.0700(11) Uani 1 1 d . . . . .
H24A H 0.432161 0.194815 0.374386 0.105 Uiso 1 1 calc GR . . . .
H24B H 0.486678 0.142298 0.405954 0.105 Uiso 1 1 calc GR . . . .
H24C H 0.439480 0.195716 0.444204 0.105 Uiso 1 1 calc GR . . . .
C25 C 0.1409(3) 0.08202(17) 0.38986(16) 0.0569(9) Uani 1 1 d . . . . .
H25A H 0.090699 0.047482 0.382678 0.068 Uiso 1 1 calc R . . . .
H25B H 0.176568 0.083653 0.354137 0.068 Uiso 1 1 calc R . . . .
C26 C -0.1008(4) 0.1120(2) 0.26671(17) 0.0678(11) Uani 1 1 d . . . . .
H26A H -0.105152 0.077881 0.236457 0.102 Uiso 1 1 calc GR . . . .
H26B H -0.086880 0.149320 0.249028 0.102 Uiso 1 1 calc GR . . . .
H26C H -0.165211 0.114385 0.284224 0.102 Uiso 1 1 calc GR . . . .
C27 C 0.0835(3) 0.14040(16) 0.39943(14) 0.0499(8) Uani 1 1 d . . . . .
C28 C -0.0020(3) 0.14949(15) 0.35837(14) 0.0475(7) Uani 1 1 d . . . . .
C29 C -0.0618(3) 0.19969(16) 0.36530(14) 0.0480(7) Uani 1 1 d . . . . .
H29 H -0.118719 0.204546 0.338231 0.058 Uiso 1 1 calc R . . . .
C30 C -0.0342(3) 0.24294(16) 0.41406(14) 0.0483(7) Uani 1 1 d . . . . .
C31 C 0.0522(3) 0.23659(17) 0.45422(15) 0.0536(8) Uani 1 1 d . . . . .
C32 C 0.1094(3) 0.18472(17) 0.44701(15) 0.0540(8) Uani 1 1 d . . . . .
H32 H 0.165764 0.179690 0.474442 0.065 Uiso 1 1 calc R . . . .
C33 C 0.0676(3) 0.29035(19) 0.50246(16) 0.0675(11) Uani 1 1 d D . . . .
C34 C -0.0220(3) 0.32963(17) 0.48213(15) 0.0555(9) Uani 1 1 d . . . . .
C35 C -0.0826(3) 0.29961(16) 0.43311(14) 0.0503(8) Uani 1 1 d . . . . .
C36 C -0.1748(3) 0.32265(16) 0.41110(14) 0.0523(8) Uani 1 1 d . . . . .
H36 H -0.215393 0.301852 0.378666 0.063 Uiso 1 1 calc R . . . .
C37 C -0.2055(3) 0.37779(17) 0.43871(15) 0.0562(9) Uani 1 1 d . . . . .
C38 C -0.1431(3) 0.41038(18) 0.48578(15) 0.0584(9) Uani 1 1 d . . . . .
C39 C -0.0515(3) 0.38585(18) 0.50715(15) 0.0599(9) Uani 1 1 d . . . . .
H39 H -0.009449 0.407319 0.538575 0.072 Uiso 1 1 calc R . . . .
C40 C -0.3666(4) 0.3691(2) 0.3777(2) 0.0821(13) Uani 1 1 d . . . . .
H40A H -0.334320 0.361945 0.341334 0.123 Uiso 1 1 calc GR . . . .
H40B H -0.427714 0.391488 0.370447 0.123 Uiso 1 1 calc GR . . . .
H40C H -0.385013 0.330434 0.391725 0.123 Uiso 1 1 calc GR . . . .
C41 C 0.1728(4) 0.3224(3) 0.5063(3) 0.0915(16) Uani 1 1 d . . . . .
H41A H 0.173542 0.358992 0.534121 0.110 Uiso 1 1 calc R . . . .
H41B H 0.223167 0.295612 0.522989 0.110 Uiso 1 1 calc R . . . .
C42 C 0.2066(4) 0.3404(2) 0.4499(3) 0.0992(18) Uani 1 1 d D . . . .
H42A H 0.154872 0.365420 0.431707 0.119 Uiso 1 1 calc R . . . .
H42B H 0.211135 0.303775 0.422737 0.119 Uiso 1 1 calc R . . . .
C43 C 0.3124(5) 0.3767(4) 0.4579(4) 0.140(3) Uani 1 1 d D U . . .
H43A H 0.308716 0.412751 0.485913 0.168 Uiso 0.729(15) 1 calc R . P A 1
H43B H 0.364769 0.351257 0.474853 0.168 Uiso 0.729(15) 1 calc R . P A 1
H43C H 0.321953 0.392509 0.419940 0.168 Uiso 0.271(15) 1 calc R . P A 2
H43D H 0.306393 0.411973 0.486502 0.168 Uiso 0.271(15) 1 calc R . P A 2
C45 C 0.0405(7) 0.2623(3) 0.5624(2) 0.062(2) Uani 0.644(8) 1 d D U P B 1
H45A H -0.027614 0.241765 0.554628 0.075 Uiso 0.644(8) 1 calc R . P B 1
H45B H 0.089468 0.231208 0.570711 0.075 Uiso 0.644(8) 1 calc R . P B 1
C46 C 0.0412(7) 0.3069(4) 0.6191(3) 0.083(2) Uani 0.644(8) 1 d D U P B 1
H46A H 0.003066 0.342557 0.609825 0.100 Uiso 0.644(8) 1 calc R . P B 1
H46B H 0.111925 0.320828 0.633105 0.100 Uiso 0.644(8) 1 calc R . P B 1
C47 C -0.0122(14) 0.2735(7) 0.6733(6) 0.133(4) Uani 0.644(8) 1 d D U P B 1
H47A H -0.086365 0.266536 0.663677 0.159 Uiso 0.644(8) 1 calc R . P B 1
H47B H 0.018237 0.234642 0.679591 0.159 Uiso 0.644(8) 1 calc R . P B 1
C48 C 0.0129(11) 0.3206(5) 0.7289(4) 0.130(4) Uani 0.644(8) 1 d D U P B 1
H48A H -0.025303 0.356658 0.723678 0.195 Uiso 0.644(8) 1 calc GR . P B 1
H48B H 0.085710 0.331630 0.733736 0.195 Uiso 0.644(8) 1 calc GR . P B 1
H48C H -0.006144 0.302780 0.763800 0.195 Uiso 0.644(8) 1 calc GR . P B 1
C49 C -0.1760(4) 0.47144(19) 0.51377(16) 0.0682(11) Uani 1 1 d . . . . .
H49A H -0.139940 0.504626 0.497364 0.082 Uiso 1 1 calc R . . . .
H49B H -0.249669 0.474704 0.503570 0.082 Uiso 1 1 calc R . . . .
C50 C -0.3483(5) 0.3679(3) 0.6158(3) 0.118(2) Uani 1 1 d . . . . .
H50A H -0.402421 0.346461 0.588905 0.177 Uiso 1 1 calc GR . . . .
H50B H -0.378236 0.395646 0.644163 0.177 Uiso 1 1 calc GR . . . .
H50C H -0.309312 0.338837 0.636719 0.177 Uiso 1 1 calc GR . . . .
C51 C -0.2058(3) 0.43977(18) 0.61487(17) 0.0609(10) Uani 1 1 d . . . . .
C52 C -0.1530(3) 0.47816(18) 0.58093(16) 0.0600(10) Uani 1 1 d . . . . .
C53 C -0.0764(3) 0.52044(17) 0.60969(15) 0.0565(9) Uani 1 1 d . . . . .
H53 H -0.041294 0.546707 0.587568 0.068 Uiso 1 1 calc R . . . .
C54 C -0.0529(3) 0.52325(16) 0.67097(15) 0.0520(8) Uani 1 1 d . . . . .
C55 C -0.1022(3) 0.48152(17) 0.70308(15) 0.0539(8) Uani 1 1 d . . . . .
C56 C -0.1801(3) 0.44026(18) 0.67586(16) 0.0586(9) Uani 1 1 d . . . . .
H56 H -0.214275 0.413581 0.698013 0.070 Uiso 1 1 calc R . . . .
C57 C -0.0570(3) 0.49145(16) 0.76568(15) 0.0516(8) Uani 1 1 d . . . . .
C58 C 0.0147(3) 0.54141(16) 0.77131(15) 0.0522(8) Uani 1 1 d . . . . .
C59 C 0.0662(3) 0.56138(16) 0.82629(15) 0.0523(8) Uani 1 1 d . . . . .
H59 H 0.111872 0.595657 0.830189 0.063 Uiso 1 1 calc R . . . .
C60 C 0.0502(3) 0.53046(16) 0.87638(15) 0.0503(8) Uani 1 1 d . . . . .
C61 C -0.0726(3) 0.45863(16) 0.81402(15) 0.0529(8) Uani 1 1 d . . . . .
H61 H -0.119103 0.424734 0.809943 0.063 Uiso 1 1 calc R . . . .
C62 C -0.0169(3) 0.47776(16) 0.86850(14) 0.0495(8) Uani 1 1 d . . . . .
C63 C -0.0695(4) 0.3879(2) 0.90988(19) 0.0787(13) Uani 1 1 d . . . . .
H63A H -0.039432 0.364269 0.878533 0.118 Uiso 1 1 calc GR . . . .
H63B H -0.142430 0.390215 0.899042 0.118 Uiso 1 1 calc GR . . . .
H63C H -0.058758 0.368672 0.946288 0.118 Uiso 1 1 calc GR . . . .
C64 C 0.1380(3) 0.5548(2) 0.69341(19) 0.0654(10) Uani 1 1 d . . . . .
H64A H 0.143242 0.569421 0.654512 0.078 Uiso 1 1 calc R . . . .
H64B H 0.186311 0.579965 0.721977 0.078 Uiso 1 1 calc R . . . .
C65 C 0.1714(4) 0.4893(2) 0.6908(3) 0.0853(14) Uani 1 1 d . . . . .
H65A H 0.124132 0.463840 0.661950 0.102 Uiso 1 1 calc R . . . .
H65B H 0.166895 0.474327 0.729631 0.102 Uiso 1 1 calc R . . . .
C66 C 0.2817(6) 0.4828(3) 0.6736(4) 0.121(2) Uani 1 1 d . . . . .
H66A H 0.285981 0.498312 0.634974 0.145 Uiso 1 1 calc R . . . .
H66B H 0.328632 0.508433 0.702584 0.145 Uiso 1 1 calc R . . . .
C67 C 0.3171(7) 0.4197(5) 0.6703(5) 0.168(4) Uani 1 1 d . . . . .
H67A H 0.271994 0.394001 0.641170 0.252 Uiso 1 1 calc GR . . . .
H67B H 0.315882 0.404396 0.708695 0.252 Uiso 1 1 calc GR . . . .
H67C H 0.386353 0.419594 0.658832 0.252 Uiso 1 1 calc GR . . . .
C68 C 0.0047(3) 0.63316(17) 0.71026(17) 0.0592(9) Uani 1 1 d . . . . .
H68A H 0.058305 0.656990 0.736489 0.071 Uiso 1 1 calc R . . . .
H68B H 0.009869 0.644540 0.670104 0.071 Uiso 1 1 calc R . . . .
C69 C -0.0998(4) 0.65138(19) 0.7292(2) 0.0680(10) Uani 1 1 d . . . . .
H69A H -0.153909 0.628931 0.702215 0.082 Uiso 1 1 calc R . . . .
H69B H -0.106212 0.639356 0.769007 0.082 Uiso 1 1 calc R . . . .
C70 C -0.1161(5) 0.7192(2) 0.7295(3) 0.0880(14) Uani 1 1 d . . . . .
H70A H -0.109800 0.731347 0.689696 0.106 Uiso 1 1 calc R . . . .
H70B H -0.062132 0.741773 0.756528 0.106 Uiso 1 1 calc R . . . .
C71 C -0.2212(7) 0.7369(3) 0.7485(4) 0.152(4) Uani 1 1 d . . . . .
H71A H -0.274115 0.708624 0.727957 0.228 Uiso 1 1 calc GR . . . .
H71B H -0.234404 0.777711 0.738723 0.228 Uiso 1 1 calc GR . . . .
H71C H -0.221177 0.735367 0.790901 0.228 Uiso 1 1 calc GR . . . .
C72 C 0.1051(3) 0.55270(16) 0.93704(15) 0.0515(8) Uani 1 1 d . . . . .
H72A H 0.055411 0.552972 0.966504 0.062 Uiso 1 1 calc R . . . .
H72B H 0.131644 0.594625 0.936223 0.062 Uiso 1 1 calc R . . . .
C73 C 0.1937(3) 0.51399(15) 0.95638(15) 0.0486(7) Uani 1 1 d . . . . .
C74 C 0.2858(3) 0.51665(15) 0.92938(15) 0.0490(7) Uani 1 1 d . . . . .
C75 C 0.3674(3) 0.48039(15) 0.94500(15) 0.0490(7) Uani 1 1 d . . . . .
H75 H 0.428968 0.483128 0.927321 0.059 Uiso 1 1 calc R . . . .
C76 C 0.3737(3) 0.55871(19) 0.85306(18) 0.0634(9) Uani 1 1 d . . . . .
H76A H 0.362583 0.586754 0.823131 0.095 Uiso 1 1 calc GR . . . .
H76B H 0.380607 0.518189 0.834013 0.095 Uiso 1 1 calc GR . . . .
H76C H 0.435793 0.571480 0.878513 0.095 Uiso 1 1 calc GR . . . .
C77 C 0.1840(3) 0.47414(16) 1.00014(15) 0.0509(8) Uani 1 1 d . . . . .
H77 H 0.123491 0.472445 1.019006 0.061 Uiso 1 1 calc R . . . .
C78 C 0.2631(3) 0.43721(16) 1.01575(15) 0.0500(8) Uani 1 1 d . . . . .
C79 C 0.3542(3) 0.43974(15) 0.98797(14) 0.0477(7) Uani 1 1 d . . . . .
C80 C 0.2654(3) 0.38850(18) 1.05987(16) 0.0563(9) Uani 1 1 d . . . . .
C81 C 0.4224(3) 0.39336(15) 1.01042(14) 0.0469(7) Uani 1 1 d . . . . .
C82 C 0.3716(3) 0.36332(16) 1.05165(15) 0.0512(8) Uani 1 1 d . . . . .
C83 C 0.5198(3) 0.37712(16) 0.99577(15) 0.0497(8) Uani 1 1 d . . . . .
H83 H 0.553929 0.398131 0.968864 0.060 Uiso 1 1 calc R . . . .
C84 C 0.5649(3) 0.32872(16) 1.02231(15) 0.0518(8) Uani 1 1 d . . . . .
C85 C 0.5124(3) 0.29660(15) 1.06264(14) 0.0507(8) Uani 1 1 d . . . . .
C86 C 0.4172(3) 0.31499(16) 1.07742(15) 0.0523(8) Uani 1 1 d . . . . .
H86 H 0.383385 0.294744 1.104961 0.063 Uiso 1 1 calc R . . . .
C87 C 0.7091(3) 0.33275(18) 0.9671(2) 0.0657(10) Uani 1 1 d . . . . .
H87A H 0.667869 0.324021 0.929419 0.099 Uiso 1 1 calc GR . . . .
H87B H 0.775050 0.314869 0.964784 0.099 Uiso 1 1 calc GR . . . .
H87C H 0.719304 0.376402 0.976363 0.099 Uiso 1 1 calc GR . . . .
C88 C 0.1779(3) 0.3385(2) 1.0417(2) 0.0722(11) Uani 1 1 d . . . . .
H88A H 0.184987 0.307104 1.069217 0.087 Uiso 1 1 calc R . . . .
H88B H 0.112049 0.356807 1.046333 0.087 Uiso 1 1 calc R . . . .
C89 C 0.1749(4) 0.3078(2) 0.9787(2) 0.0831(13) Uani 1 1 d . . . . .
H89A H 0.242949 0.293170 0.972494 0.100 Uiso 1 1 calc R . . . .
H89B H 0.159964 0.338216 0.950862 0.100 Uiso 1 1 calc R . . . .
C90 C 0.0950(5) 0.2539(3) 0.9641(3) 0.112(2) Uani 1 1 d D U . . .
H90A H 0.027507 0.267123 0.973425 0.135 Uiso 0.696(14) 1 calc R . P C 1
H90B H 0.113661 0.221170 0.988509 0.135 Uiso 0.696(14) 1 calc R . P C 1
H90C H 0.093392 0.238044 0.922363 0.135 Uiso 0.304(14) 1 calc R . P C 2
H90D H 0.026535 0.266999 0.971498 0.135 Uiso 0.304(14) 1 calc R . P C 2
C91 C 0.0894(9) 0.2294(5) 0.8967(5) 0.150(5) Uani 0.696(14) 1 d D U P C 1
H91A H 0.038795 0.250945 0.874113 0.226 Uiso 0.696(14) 1 calc GR . P C 1
H91B H 0.070172 0.186296 0.891993 0.226 Uiso 0.696(14) 1 calc GR . P C 1
H91C H 0.155905 0.235843 0.882372 0.226 Uiso 0.696(14) 1 calc GR . P C 1
C92 C 0.2576(4) 0.4155(2) 1.12515(18) 0.0735(12) Uani 1 1 d . . . . .
H92A H 0.187149 0.427201 1.128978 0.088 Uiso 1 1 calc R . . . .
H92B H 0.272070 0.383743 1.151533 0.088 Uiso 1 1 calc R . . . .
C93 C 0.3307(4) 0.4707(3) 1.1454(2) 0.0975(18) Uani 1 1 d D . . . .
H93A H 0.304395 0.505842 1.126737 0.117 Uiso 1 1 calc R . . . .
H93B H 0.397540 0.462835 1.131286 0.117 Uiso 1 1 calc R . . . .
C94 C 0.3460(6) 0.4873(4) 1.2127(3) 0.134(3) Uani 1 1 d D U . . .
H94A H 0.380656 0.527713 1.220278 0.161 Uiso 0.409(16) 1 calc R . P D 1
H94B H 0.278149 0.490391 1.227061 0.161 Uiso 0.409(16) 1 calc R . P D 1
H94C H 0.383386 0.455868 1.231905 0.161 Uiso 0.591(16) 1 calc R . P D 2
H94D H 0.279469 0.490520 1.228686 0.161 Uiso 0.591(16) 1 calc R . P D 2
C96 C 0.5592(3) 0.24089(16) 1.08669(15) 0.0553(8) Uani 1 1 d . . . . .
H96A H 0.629733 0.252127 1.103435 0.066 Uiso 1 1 calc R . . . .
H96B H 0.520784 0.229360 1.119062 0.066 Uiso 1 1 calc R . . . .
C97 C 0.5608(3) 0.18575(15) 1.04170(14) 0.0488(8) Uani 1 1 d . . . . .
C98 C 0.5235(3) 0.18609(16) 0.98193(15) 0.0542(8) Uani 1 1 d . . . . .
H98 H 0.494549 0.221187 0.968817 0.065 Uiso 1 1 calc R . . . .
C99 C 0.5288(3) 0.13504(16) 0.94192(14) 0.0513(8) Uani 1 1 d . . . . .
C100 C 0.5713(3) 0.08203(15) 0.96070(14) 0.0478(7) Uani 1 1 d . . . . .
C101 C 0.6071(3) 0.07959(16) 1.02054(14) 0.0506(8) Uani 1 1 d . . . . .
H101 H 0.634232 0.044048 1.033749 0.061 Uiso 1 1 calc R . . . .
C102 C 0.6013(3) 0.13180(15) 1.05995(14) 0.0488(8) Uani 1 1 d . . . . .
C103 C 0.6750(3) 0.08154(17) 1.14311(16) 0.0599(9) Uani 1 1 d . . . . .
H10A H 0.736936 0.070965 1.125259 0.090 Uiso 1 1 calc GR . . . .
H10B H 0.623730 0.048361 1.133769 0.090 Uiso 1 1 calc GR . . . .
H10C H 0.690321 0.088871 1.185720 0.090 Uiso 1 1 calc GR . . . .
C104 C 0.4938(3) 0.12735(16) 0.87504(14) 0.0572(9) Uani 1 1 d D . . . .
C105 C 0.5274(3) 0.06327(15) 0.85851(14) 0.0509(8) Uani 1 1 d . . . . .
C106 C 0.5702(3) 0.03652(15) 0.90817(14) 0.0488(8) Uani 1 1 d . . . . .
C107 C 0.6036(3) -0.02281(15) 0.90256(14) 0.0499(8) Uani 1 1 d . . . . .
H107 H 0.630091 -0.041025 0.935969 0.060 Uiso 1 1 calc R . . . .
C108 C 0.5966(3) -0.05447(16) 0.84594(15) 0.0511(8) Uani 1 1 d . . . . .
C109 C 0.5570(3) -0.02772(16) 0.79498(14) 0.0502(8) Uani 1 1 d . . . . .
C110 C 0.5215(3) 0.03105(15) 0.80225(14) 0.0508(8) Uani 1 1 d . . . . .
H110 H 0.493439 0.049078 0.769077 0.061 Uiso 1 1 calc R . . . .
C111 C 0.6763(4) -0.14156(19) 0.88356(18) 0.0697(11) Uani 1 1 d . . . . .
H11A H 0.695147 -0.181982 0.869622 0.105 Uiso 1 1 calc GR . . . .
H11B H 0.630494 -0.144377 0.914234 0.105 Uiso 1 1 calc GR . . . .
H11C H 0.737535 -0.117165 0.899508 0.105 Uiso 1 1 calc GR . . . .
C112 C 0.3725(5) 0.1257(5) 0.8674(4) 0.062(3) Uani 0.622(10) 1 d D U P E 1
H11D H 0.351356 0.167691 0.873238 0.075 Uiso 0.622(10) 1 calc R . P E 1
H11E H 0.349589 0.110429 0.826282 0.075 Uiso 0.622(10) 1 calc R . P E 1
C113 C 0.3149(5) 0.0879(4) 0.9079(4) 0.072(2) Uani 0.622(10) 1 d D U P E 1
H11F H 0.322521 0.109570 0.947726 0.086 Uiso 0.622(10) 1 calc R . P E 1
H11G H 0.348515 0.049369 0.910431 0.086 Uiso 0.622(10) 1 calc R . P E 1
C114 C 0.1998(6) 0.0733(5) 0.8899(5) 0.113(3) Uani 0.622(10) 1 d D U P E 1
H11H H 0.191661 0.048404 0.851687 0.136 Uiso 0.622(10) 1 calc R . P E 1
H11I H 0.166212 0.111431 0.884478 0.136 Uiso 0.622(10) 1 calc R . P E 1
C115 C 0.1451(11) 0.0394(7) 0.9354(7) 0.137(5) Uani 0.622(10) 1 d D U P E 1
H11J H 0.081654 0.019594 0.916224 0.205 Uiso 0.622(10) 1 calc GR . P E 1
H11K H 0.130117 0.068272 0.967778 0.205 Uiso 0.622(10) 1 calc GR . P E 1
H11L H 0.189170 0.009161 0.950571 0.205 Uiso 0.622(10) 1 calc GR . P E 1
C1D C 0.5677(12) 0.1708(10) 0.8451(11) 0.060(4) Uani 0.312(12) 1 d D U P E 2
H1DA H 0.552925 0.161351 0.802224 0.072 Uiso 0.312(12) 1 calc R . P E 2
H1DB H 0.546763 0.212318 0.854513 0.072 Uiso 0.312(12) 1 calc R . P E 2
C117 C 0.6538(8) 0.1813(4) 0.8451(5) 0.084(2) Uani 0.688(12) 1 d D U P E 1
H11M H 0.678724 0.142425 0.829639 0.101 Uiso 0.688(12) 1 calc R . P E 1
H11N H 0.680943 0.189605 0.886773 0.101 Uiso 0.688(12) 1 calc R . P E 1
C118 C 0.6915(10) 0.2324(5) 0.8096(5) 0.123(4) Uani 0.688(12) 1 d D U P E 1
H11O H 0.664669 0.271200 0.823968 0.148 Uiso 0.688(12) 1 calc R . P E 1
H11P H 0.667318 0.223379 0.767601 0.148 Uiso 0.688(12) 1 calc R . P E 1
C119 C 0.8107(10) 0.2368(7) 0.8179(7) 0.185(6) Uani 0.688(12) 1 d D U P E 1
H11Q H 0.836061 0.261416 0.788875 0.278 Uiso 0.688(12) 1 calc GR . P E 1
H11R H 0.836324 0.196344 0.812442 0.278 Uiso 0.688(12) 1 calc GR . P E 1
H11S H 0.833876 0.255278 0.857395 0.278 Uiso 0.688(12) 1 calc GR . P E 1
C120 C 0.5537(3) -0.06406(17) 0.73384(15) 0.0555(8) Uani 1 1 d . . . . .
H12A H 0.623609 -0.074526 0.726711 0.067 Uiso 1 1 calc R . . . .
H12B H 0.513246 -0.102167 0.734460 0.067 Uiso 1 1 calc R . . . .
C8 C 0.1271(6) 0.0980(3) 0.6950(3) 0.128(2) Uani 1 1 d D U . . .
H8AA H 0.129901 0.071699 0.727356 0.153 Uiso 0.516(16) 1 calc R . P F 1
H8AB H 0.150793 0.139091 0.712020 0.153 Uiso 0.516(16) 1 calc R . P F 1
H8BC H 0.118417 0.066461 0.721830 0.153 Uiso 0.484(16) 1 calc R . P F 2
H8BD H 0.060112 0.102211 0.673325 0.153 Uiso 0.484(16) 1 calc R . P F 2
C9 C 0.0191(9) 0.0993(7) 0.6692(7) 0.131(6) Uani 0.516(16) 1 d D U P F 1
H9A H 0.017444 0.114744 0.630661 0.196 Uiso 0.516(16) 1 calc GR . P F 1
H9B H -0.018257 0.125594 0.695088 0.196 Uiso 0.516(16) 1 calc GR . P F 1
H9C H -0.012452 0.058545 0.664811 0.196 Uiso 0.516(16) 1 calc GR . P F 1
C9A C 0.1574(17) 0.1583(7) 0.7331(9) 0.183(9) Uani 0.484(16) 1 d D U P F 2
H9AA H 0.228469 0.158067 0.749252 0.274 Uiso 0.484(16) 1 calc GR . P F 2
H9AB H 0.114080 0.163034 0.765208 0.274 Uiso 0.484(16) 1 calc GR . P F 2
H9AC H 0.148839 0.191758 0.708812 0.274 Uiso 0.484(16) 1 calc GR . P F 2
C95 C 0.4056(14) 0.4448(9) 1.2492(7) 0.132(7) Uani 0.409(16) 1 d D U P D 1
H95A H 0.370223 0.405057 1.244431 0.198 Uiso 0.409(16) 1 calc GR . P D 1
H95B H 0.411488 0.460703 1.290583 0.198 Uiso 0.409(16) 1 calc GR . P D 1
H95C H 0.473471 0.441392 1.236087 0.198 Uiso 0.409(16) 1 calc GR . P D 1
C94A C 0.4087(13) 0.5498(7) 1.2244(8) 0.210(8) Uani 0.591(16) 1 d D U P D 2
H94E H 0.397638 0.572352 1.190066 0.315 Uiso 0.591(16) 1 calc GR . P D 2
H94F H 0.481064 0.542785 1.231754 0.315 Uiso 0.591(16) 1 calc GR . P D 2
H94G H 0.386268 0.573063 1.258659 0.315 Uiso 0.591(16) 1 calc GR . P D 2
C44 C 0.3448(9) 0.3966(6) 0.3997(6) 0.165(5) Uani 0.729(15) 1 d D U P A 1
H44A H 0.360957 0.361225 0.374489 0.248 Uiso 0.729(15) 1 calc GR . P A 1
H44B H 0.404730 0.424305 0.407898 0.248 Uiso 0.729(15) 1 calc GR . P A 1
H44C H 0.289208 0.416918 0.379932 0.248 Uiso 0.729(15) 1 calc GR . P A 1
C44A C 0.4119(17) 0.3470(15) 0.4776(16) 0.157(12) Uani 0.271(15) 1 d D U P A 2
H44D H 0.395774 0.306944 0.489211 0.235 Uiso 0.271(15) 1 calc GR . P A 2
H44E H 0.448387 0.371929 0.510905 0.235 Uiso 0.271(15) 1 calc GR . P A 2
H44F H 0.454588 0.343330 0.445059 0.235 Uiso 0.271(15) 1 calc GR . P A 2
C14 C 0.3831(8) 0.1419(8) 0.8555(9) 0.063(4) Uani 0.378(10) 1 d D U P E 2
H14A H 0.374439 0.141601 0.812327 0.075 Uiso 0.378(10) 1 calc R . P E 2
H14B H 0.370310 0.182883 0.872643 0.075 Uiso 0.378(10) 1 calc R . P E 2
C1A C 0.3040(11) 0.0964(6) 0.8745(7) 0.072(3) Uani 0.378(10) 1 d D U P E 2
H1AA H 0.238646 0.100365 0.850854 0.087 Uiso 0.378(10) 1 calc R . P E 2
H1AB H 0.326155 0.055320 0.864246 0.087 Uiso 0.378(10) 1 calc R . P E 2
C1B C 0.2846(12) 0.1019(8) 0.9389(8) 0.097(4) Uani 0.378(10) 1 d D U P E 2
H1BA H 0.283316 0.145221 0.952528 0.117 Uiso 0.378(10) 1 calc R . P E 2
H1BB H 0.342656 0.085601 0.961481 0.117 Uiso 0.378(10) 1 calc R . P E 2
C1C C 0.1842(13) 0.0695(10) 0.9543(9) 0.112(6) Uani 0.378(10) 1 d D U P E 2
H1CA H 0.125472 0.086031 0.933321 0.168 Uiso 0.378(10) 1 calc GR . P E 2
H1CB H 0.179485 0.076145 0.996579 0.168 Uiso 0.378(10) 1 calc GR . P E 2
H1CC H 0.185080 0.026293 0.942502 0.168 Uiso 0.378(10) 1 calc GR . P E 2
C116 C 0.5365(8) 0.1776(4) 0.8402(5) 0.070(2) Uani 0.688(12) 1 d D U P E 1
H11T H 0.509997 0.169515 0.798387 0.084 Uiso 0.688(12) 1 calc R . P E 1
H11U H 0.512201 0.216832 0.855227 0.084 Uiso 0.688(12) 1 calc R . P E 1
C1E C 0.6862(13) 0.1723(11) 0.8588(10) 0.080(5) Uani 0.312(12) 1 d D U P E 2
H1EA H 0.703368 0.183193 0.901339 0.096 Uiso 0.312(12) 1 calc R . P E 2
H1EB H 0.709414 0.131268 0.849340 0.096 Uiso 0.312(12) 1 calc R . P E 2
C1F C 0.7460(19) 0.2169(10) 0.8248(8) 0.094(5) Uani 0.312(12) 1 d D U P E 2
H1FA H 0.726944 0.258022 0.837893 0.113 Uiso 0.312(12) 1 calc R . P E 2
H1FB H 0.818967 0.214548 0.837852 0.113 Uiso 0.312(12) 1 calc R . P E 2
C1G C 0.735(3) 0.2103(16) 0.7566(8) 0.167(9) Uani 0.312(12) 1 d D U P E 2
H1GA H 0.744105 0.168507 0.742062 0.251 Uiso 0.312(12) 1 calc GR . P E 2
H1GB H 0.785980 0.236715 0.742506 0.251 Uiso 0.312(12) 1 calc GR . P E 2
H1GC H 0.666902 0.221690 0.742184 0.251 Uiso 0.312(12) 1 calc GR . P E 2
C91A C 0.1283(17) 0.2036(8) 1.0054(9) 0.113(7) Uani 0.304(14) 1 d D U P C 2
H91D H 0.184248 0.182100 0.989649 0.169 Uiso 0.304(14) 1 calc GR . P C 2
H91E H 0.070658 0.175156 1.007016 0.169 Uiso 0.304(14) 1 calc GR . P C 2
H91F H 0.150447 0.222542 1.044879 0.169 Uiso 0.304(14) 1 calc GR . P C 2
C45A C 0.0782(11) 0.2805(8) 0.5677(4) 0.077(4) Uani 0.356(8) 1 d D U P B 2
H45C H 0.093705 0.319203 0.592118 0.093 Uiso 0.356(8) 1 calc R . P B 2
H45D H 0.133452 0.253154 0.576336 0.093 Uiso 0.356(8) 1 calc R . P B 2
C46A C -0.0255(12) 0.2519(8) 0.5803(6) 0.089(4) Uani 0.356(8) 1 d D U P B 2
H46C H -0.039965 0.215168 0.552735 0.107 Uiso 0.356(8) 1 calc R . P B 2
H46D H -0.078061 0.280388 0.570208 0.107 Uiso 0.356(8) 1 calc R . P B 2
C47A C -0.0409(16) 0.2339(10) 0.6438(7) 0.132(6) Uani 0.356(8) 1 d D U P B 2
H47C H -0.109976 0.240964 0.655031 0.159 Uiso 0.356(8) 1 calc R . P B 2
H47D H -0.023301 0.191996 0.649123 0.159 Uiso 0.356(8) 1 calc R . P B 2
C48A C 0.0404(13) 0.2814(8) 0.6751(7) 0.078(4) Uani 0.356(8) 1 d D U P B 2
H48D H 0.107669 0.270791 0.664388 0.117 Uiso 0.356(8) 1 calc GR . P B 2
H48E H 0.039309 0.282167 0.717606 0.117 Uiso 0.356(8) 1 calc GR . P B 2
H48F H 0.025454 0.321213 0.662910 0.117 Uiso 0.356(8) 1 calc GR . P B 2

loop_
_atom_site_aniso_label
_atom_site_aniso_U_11
_atom_site_aniso_U_22
_atom_site_aniso_U_33
_atom_site_aniso_U_23
_atom_site_aniso_U_13
_atom_site_aniso_U_12
Cl1 0.149(2) 0.291(4) 0.192(3) -0.070(3) -0.0186(18) 0.076(2)
Cl2 0.173(2) 0.400(6) 0.143(2) -0.014(3) 0.0326(18) -0.101(3)
Cl3 0.179(3) 0.353(6) 0.352(5) 0.205(5) -0.081(3) -0.118(3)
C121 0.084(4) 0.163(7) 0.165(7) 0.034(6) 0.011(4) 0.003(4)
Cl4 0.1087(10) 0.1311(12) 0.0735(7) -0.0207(7) -0.0210(7) 0.0610(9)
Cl5 0.1021(9) 0.1144(10) 0.0693(7) 0.0112(6) 0.0003(6) -0.0269(8)
Cl6 0.0921(8) 0.0728(7) 0.0671(6) 0.0149(5) -0.0105(5) -0.0056(6)
C122 0.076(3) 0.065(2) 0.055(2) -0.0037(18) -0.0076(18) 0.010(2)
Cl7 0.202(2) 0.1409(18) 0.1639(19) 0.0625(15) 0.0112(17) 0.0296(16)
Cl8 0.1453(16) 0.0977(11) 0.1655(17) -0.0052(11) 0.0369(13) -0.0069(10)
Cl9 0.1171(13) 0.1280(14) 0.1414(15) 0.0106(11) -0.0080(11) -0.0113(10)
C123 0.106(4) 0.101(4) 0.144(6) 0.020(4) 0.038(4) 0.005(3)
O1 0.0633(16) 0.0699(17) 0.0522(14) 0.0026(12) -0.0097(12) 0.0070(13)
O2 0.0908(19) 0.0478(13) 0.0506(13) 0.0027(10) -0.0016(12) 0.0258(13)
O3 0.0797(17) 0.0488(13) 0.0375(11) 0.0025(9) -0.0091(11) 0.0104(12)
O4 0.0596(15) 0.0575(14) 0.0637(15) 0.0024(12) 0.0081(12) 0.0146(12)
O5 0.0590(15) 0.0539(14) 0.0631(15) 0.0159(11) 0.0060(11) 0.0058(11)
O6 0.0763(17) 0.0531(14) 0.0447(12) 0.0030(10) 0.0091(11) 0.0044(12)
O7 0.084(2) 0.083(2) 0.0613(16) -0.0185(15) -0.0012(15) -0.0033(16)
O8 0.0726(17) 0.0716(17) 0.0560(14) -0.0052(12) -0.0060(12) 0.0291(14)
O9 0.0695(16) 0.0561(14) 0.0454(12) -0.0058(10) -0.0091(11) 0.0165(12)
O10 0.0735(17) 0.0636(16) 0.0530(14) 0.0161(12) 0.0036(12) 0.0158(13)
C1 0.200(9) 0.087(5) 0.188(8) -0.047(5) 0.066(7) -0.012(5)
C01M 0.061(2) 0.054(2) 0.0482(18) 0.0035(15) 0.0062(15) 0.0084(16)
C2 0.164(7) 0.074(4) 0.153(6) -0.017(4) 0.055(5) -0.015(4)
C3 0.077(3) 0.059(2) 0.068(2) 0.0018(19) 0.002(2) -0.002(2)
C4 0.058(2) 0.062(2) 0.068(2) 0.0130(18) 0.0013(18) -0.0013(18)
C5 0.060(2) 0.0518(19) 0.0550(19) 0.0118(15) 0.0040(16) 0.0082(16)
C6 0.068(3) 0.076(3) 0.072(3) 0.021(2) 0.015(2) 0.021(2)
C7 0.089(3) 0.084(3) 0.086(3) -0.007(3) 0.018(3) 0.024(3)
C10 0.054(2) 0.0478(18) 0.0515(18) 0.0040(14) 0.0017(15) 0.0092(15)
C11 0.059(2) 0.0452(17) 0.0412(16) 0.0001(13) 0.0004(14) 0.0127(15)
C12 0.058(2) 0.0443(17) 0.0398(16) -0.0027(13) 0.0036(14) 0.0098(14)
C13 0.060(2) 0.0441(17) 0.0462(17) 0.0036(14) 0.0046(15) 0.0113(15)
C15 0.057(2) 0.0494(18) 0.0423(17) -0.0010(14) 0.0029(14) 0.0059(15)
C16 0.058(2) 0.055(2) 0.0427(17) -0.0079(15) -0.0034(15) 0.0135(16)
C17 0.068(2) 0.0468(18) 0.0388(16) -0.0047(13) -0.0001(15) 0.0114(16)
C18 0.064(2) 0.0486(18) 0.0446(17) 0.0033(14) 0.0064(15) 0.0117(16)
C19 0.064(3) 0.081(3) 0.071(3) 0.002(2) -0.011(2) 0.003(2)
C20 0.057(2) 0.0469(18) 0.062(2) 0.0017(16) -0.0007(16) 0.0086(15)
C21 0.0551(19) 0.0474(18) 0.0468(17) 0.0041(14) 0.0035(14) 0.0077(15)
C22 0.067(2) 0.0480(18) 0.0428(17) 0.0048(14) 0.0037(15) 0.0162(16)
C23 0.059(2) 0.0504(19) 0.0502(18) 0.0009(15) 0.0006(15) 0.0170(16)
C24 0.087(3) 0.064(2) 0.063(2) 0.0163(19) 0.014(2) 0.010(2)
C25 0.065(2) 0.054(2) 0.0501(19) 0.0007(15) -0.0054(16) 0.0139(17)
C26 0.083(3) 0.068(2) 0.0473(19) -0.0063(17) -0.0178(18) 0.018(2)
C27 0.057(2) 0.0500(18) 0.0422(16) 0.0048(14) 0.0000(14) 0.0115(15)
C28 0.0562(19) 0.0486(18) 0.0373(15) 0.0029(13) 0.0024(13) 0.0062(15)
C29 0.0527(19) 0.0537(19) 0.0369(15) 0.0044(13) -0.0019(13) 0.0107(15)
C30 0.0560(19) 0.0501(18) 0.0390(16) 0.0039(13) 0.0018(14) 0.0130(15)
C31 0.063(2) 0.0536(19) 0.0423(17) 0.0002(14) -0.0018(15) 0.0133(16)
C32 0.060(2) 0.056(2) 0.0439(17) 0.0021(15) -0.0073(15) 0.0167(16)
C33 0.071(3) 0.069(2) 0.055(2) -0.0160(18) -0.0154(18) 0.025(2)
C34 0.065(2) 0.059(2) 0.0405(17) -0.0041(15) -0.0033(15) 0.0184(17)
C35 0.061(2) 0.0529(19) 0.0369(16) 0.0013(13) 0.0023(14) 0.0127(16)
C36 0.064(2) 0.0538(19) 0.0383(16) -0.0001(14) 0.0005(14) 0.0114(16)
C37 0.069(2) 0.060(2) 0.0413(17) 0.0034(15) 0.0049(15) 0.0231(18)
C38 0.078(2) 0.061(2) 0.0378(17) 0.0006(15) 0.0052(16) 0.0245(19)
C39 0.076(3) 0.059(2) 0.0411(17) -0.0077(15) -0.0018(16) 0.0159(18)
C40 0.069(3) 0.078(3) 0.095(3) -0.007(2) -0.007(2) 0.024(2)
C41 0.084(3) 0.081(3) 0.099(4) -0.028(3) -0.015(3) 0.020(3)
C42 0.081(3) 0.065(3) 0.146(6) 0.000(3) -0.011(3) 0.011(2)
C43 0.109(5) 0.114(5) 0.193(7) -0.012(5) 0.017(5) 0.008(4)
C45 0.069(5) 0.069(4) 0.043(3) -0.009(3) -0.021(3) 0.016(4)
C46 0.107(5) 0.087(4) 0.053(3) -0.006(3) -0.008(3) 0.027(4)
C47 0.151(8) 0.129(7) 0.115(7) 0.015(6) -0.011(7) 0.013(7)
C48 0.195(10) 0.123(7) 0.078(5) 0.003(5) 0.024(6) 0.062(7)
C49 0.092(3) 0.064(2) 0.0459(19) -0.0058(17) -0.0040(18) 0.031(2)
C50 0.109(4) 0.128(5) 0.103(4) -0.041(4) 0.007(3) -0.041(4)
C51 0.064(2) 0.061(2) 0.054(2) -0.0150(17) -0.0004(17) 0.0126(18)
C52 0.078(3) 0.056(2) 0.0450(18) -0.0048(16) 0.0030(17) 0.0268(19)
C53 0.070(2) 0.055(2) 0.0456(18) 0.0027(15) 0.0071(16) 0.0234(18)
C54 0.062(2) 0.0493(18) 0.0452(17) 0.0000(14) 0.0072(15) 0.0136(16)
C55 0.063(2) 0.0517(19) 0.0457(18) -0.0048(15) 0.0045(15) 0.0116(16)
C56 0.070(2) 0.056(2) 0.0487(19) -0.0061(16) 0.0091(16) 0.0065(18)
C57 0.058(2) 0.0496(19) 0.0461(18) -0.0025(14) 0.0041(15) 0.0067(15)
C58 0.057(2) 0.0522(19) 0.0483(18) 0.0044(15) 0.0054(15) 0.0086(16)
C59 0.058(2) 0.0480(18) 0.0505(19) 0.0044(14) 0.0003(15) 0.0061(15)
C60 0.0542(19) 0.0488(18) 0.0470(17) -0.0025(14) 0.0035(14) 0.0140(15)
C61 0.061(2) 0.0495(19) 0.0479(18) -0.0009(14) 0.0103(15) 0.0037(16)
C62 0.056(2) 0.0500(18) 0.0427(17) 0.0025(14) 0.0080(14) 0.0080(15)
C63 0.116(4) 0.064(3) 0.056(2) 0.0081(19) 0.017(2) -0.021(2)
C64 0.067(2) 0.073(3) 0.059(2) 0.0146(19) 0.0097(18) 0.013(2)
C65 0.075(3) 0.087(3) 0.099(3) 0.018(3) 0.013(3) 0.029(3)
C66 0.122(5) 0.117(5) 0.138(5) 0.035(4) 0.048(4) 0.054(4)
C67 0.127(6) 0.196(9) 0.190(9) 0.017(7) 0.024(6) 0.080(7)
C68 0.071(2) 0.054(2) 0.053(2) 0.0062(16) 0.0071(17) 0.0044(18)
C69 0.082(3) 0.054(2) 0.073(3) 0.0093(18) 0.024(2) 0.0108(19)
C70 0.112(4) 0.058(3) 0.099(4) 0.005(2) 0.037(3) 0.014(3)
C71 0.174(7) 0.087(4) 0.219(9) 0.028(5) 0.112(7) 0.061(5)
C72 0.059(2) 0.0474(18) 0.0457(17) -0.0033(14) -0.0003(15) 0.0123(15)
C73 0.0523(19) 0.0440(17) 0.0469(17) -0.0046(14) -0.0001(14) 0.0024(14)
C74 0.057(2) 0.0410(17) 0.0485(18) 0.0027(13) 0.0015(15) 0.0015(14)
C75 0.0470(18) 0.0448(17) 0.0542(19) 0.0011(14) 0.0042(14) 0.0012(14)
C76 0.072(3) 0.061(2) 0.059(2) 0.0151(17) 0.0070(18) 0.0021(19)
C77 0.0502(19) 0.0532(19) 0.0489(18) -0.0004(15) 0.0064(14) 0.0066(15)
C78 0.057(2) 0.0473(18) 0.0453(17) 0.0016(14) 0.0034(14) 0.0062(15)
C79 0.0531(19) 0.0434(17) 0.0447(17) -0.0009(13) 0.0005(14) 0.0020(14)
C80 0.060(2) 0.060(2) 0.0510(19) 0.0099(16) 0.0086(16) 0.0128(17)
C81 0.0537(19) 0.0402(16) 0.0447(17) -0.0028(13) -0.0004(14) 0.0063(14)
C82 0.061(2) 0.0469(18) 0.0449(17) 0.0014(14) 0.0034(15) 0.0053(15)
C83 0.056(2) 0.0461(17) 0.0458(17) -0.0014(14) 0.0028(14) 0.0022(15)
C84 0.056(2) 0.0456(18) 0.0506(18) -0.0101(14) -0.0013(15) 0.0076(15)
C85 0.063(2) 0.0452(17) 0.0417(16) -0.0023(13) -0.0023(15) 0.0089(15)
C86 0.068(2) 0.0462(18) 0.0427(17) 0.0031(14) 0.0028(15) 0.0058(16)
C87 0.061(2) 0.053(2) 0.082(3) -0.0015(19) 0.011(2) 0.0086(18)
C88 0.064(2) 0.069(3) 0.089(3) 0.033(2) 0.010(2) 0.010(2)
C89 0.080(3) 0.070(3) 0.095(3) 0.005(2) -0.006(3) -0.009(2)
C90 0.090(4) 0.072(3) 0.168(6) 0.002(4) -0.007(4) -0.010(3)
C91 0.136(8) 0.110(7) 0.187(11) -0.029(7) -0.033(7) -0.005(6)
C92 0.078(3) 0.094(3) 0.054(2) 0.015(2) 0.0141(19) 0.036(2)
C93 0.075(3) 0.134(5) 0.075(3) -0.035(3) 0.006(2) 0.024(3)
C94 0.104(4) 0.197(6) 0.092(4) -0.045(4) 0.000(3) 0.037(4)
C96 0.070(2) 0.0519(19) 0.0422(17) 0.0007(14) -0.0025(15) 0.0099(17)
C97 0.061(2) 0.0430(17) 0.0410(16) 0.0005(13) -0.0029(14) 0.0079(15)
C98 0.074(2) 0.0433(17) 0.0433(17) 0.0048(14) -0.0080(16) 0.0143(16)
C99 0.068(2) 0.0461(18) 0.0377(16) 0.0028(13) -0.0055(14) 0.0100(16)
C100 0.063(2) 0.0402(16) 0.0388(16) 0.0021(12) -0.0039(14) 0.0061(14)
C101 0.063(2) 0.0458(18) 0.0429(17) 0.0067(14) -0.0033(15) 0.0144(15)
C102 0.061(2) 0.0479(18) 0.0360(15) 0.0040(13) -0.0037(14) 0.0045(15)
C103 0.079(3) 0.055(2) 0.0437(18) 0.0083(15) -0.0116(17) 0.0122(18)
C104 0.086(3) 0.0450(18) 0.0387(16) 0.0035(13) -0.0091(16) 0.0187(17)
C105 0.065(2) 0.0449(17) 0.0418(17) 0.0041(13) -0.0028(15) 0.0088(15)
C106 0.063(2) 0.0436(17) 0.0396(16) 0.0038(13) -0.0017(14) 0.0122(15)
C107 0.064(2) 0.0457(17) 0.0399(16) 0.0070(13) -0.0039(14) 0.0111(15)
C108 0.060(2) 0.0453(18) 0.0479(18) 0.0020(14) 0.0010(15) 0.0134(15)
C109 0.060(2) 0.0490(18) 0.0411(16) 0.0018(14) 0.0004(14) 0.0089(15)
C110 0.067(2) 0.0473(18) 0.0371(16) 0.0056(13) -0.0055(14) 0.0109(16)
C111 0.095(3) 0.054(2) 0.063(2) 0.0096(18) 0.004(2) 0.033(2)
C112 0.086(5) 0.051(5) 0.046(4) -0.002(3) -0.016(3) 0.028(4)
C113 0.072(4) 0.067(4) 0.074(5) -0.005(4) -0.007(4) 0.022(3)
C114 0.104(5) 0.122(6) 0.110(6) 0.012(5) -0.011(5) 0.014(5)
C115 0.101(8) 0.134(10) 0.171(11) 0.003(9) 0.009(8) 0.006(7)
C1D 0.081(8) 0.053(6) 0.046(6) 0.007(5) -0.015(6) 0.028(6)
C117 0.115(6) 0.063(4) 0.075(5) 0.014(3) 0.010(4) 0.001(4)
C118 0.153(7) 0.112(6) 0.104(6) 0.010(5) 0.025(5) -0.018(6)
C119 0.200(11) 0.160(10) 0.195(11) -0.009(8) 0.078(9) -0.071(9)
C120 0.070(2) 0.0507(19) 0.0440(17) -0.0018(14) -0.0013(16) 0.0100(17)
C8 0.148(5) 0.111(4) 0.130(5) -0.003(4) 0.046(4) 0.036(4)
C9 0.128(10) 0.141(10) 0.120(9) 0.009(8) -0.018(7) 0.040(8)
C9A 0.197(15) 0.185(15) 0.170(14) -0.012(11) 0.037(12) 0.066(12)
C95 0.153(13) 0.179(14) 0.075(8) 0.063(9) 0.012(8) 0.021(11)
C94A 0.140(11) 0.273(16) 0.188(13) -0.108(12) 0.013(9) -0.011(11)
C44 0.100(7) 0.139(9) 0.264(14) 0.012(9) 0.064(8) 0.014(6)
C44A 0.147(18) 0.151(18) 0.176(18) 0.028(14) 0.027(14) -0.007(14)
C14 0.090(7) 0.046(7) 0.051(6) 0.005(5) -0.013(5) 0.017(5)
C1A 0.081(6) 0.070(5) 0.064(5) 0.008(5) -0.012(5) 0.017(5)
C1B 0.098(7) 0.097(7) 0.096(7) 0.020(6) -0.005(6) 0.013(6)
C1C 0.101(11) 0.116(11) 0.116(11) 0.009(9) -0.008(9) 0.014(9)
C116 0.115(6) 0.046(3) 0.047(3) 0.006(2) -0.012(4) 0.022(4)
C1E 0.091(8) 0.076(7) 0.073(7) 0.011(6) 0.005(6) 0.000(6)
C1F 0.095(8) 0.097(7) 0.090(7) 0.007(6) 0.018(6) -0.009(6)
C1G 0.183(15) 0.167(15) 0.155(14) 0.006(12) 0.042(13) -0.004(13)
C91A 0.114(13) 0.079(11) 0.145(14) 0.012(10) 0.013(11) 0.003(9)
C45A 0.077(7) 0.090(7) 0.053(5) -0.024(5) -0.033(5) 0.023(6)
C46A 0.103(7) 0.098(6) 0.066(6) 0.017(5) -0.011(5) 0.020(6)
C47A 0.143(9) 0.126(8) 0.125(8) 0.016(7) -0.012(7) 0.019(7)
C48A 0.086(9) 0.098(9) 0.055(6) 0.020(6) 0.007(6) 0.019(8)

loop_
_atom_type_symbol
_atom_type_description
_atom_type_scat_dispersion_real
_atom_type_scat_dispersion_imag
_atom_type_scat_source
C C 0.0181 0.0091 'International Tables Vol C Tables 4.2.6.8 and 6.1.1.4'
H H 0.0000 0.0000 'International Tables Vol C Tables 4.2.6.8 and 6.1.1.4'
Cl Cl 0.3639 0.7018 'International Tables Vol C Tables 4.2.6.8 and 6.1.1.4'
O O 0.0492 0.0322 'International Tables Vol C Tables 4.2.6.8 and 6.1.1.4'

loop_
_geom_angle_atom_site_label_1
_geom_angle_atom_site_label_2
_geom_angle_atom_site_label_3
_geom_angle
_geom_angle_site_symmetry_1
_geom_angle_site_symmetry_3
_geom_angle_publ_flag
Cl1 C121 Cl2 113.6(5) . . ?
Cl1 C121 Cl3 108.7(5) . . ?
Cl2 C121 Cl3 109.3(5) . . ?
Cl4 C122 Cl5 111.4(3) . . ?
Cl4 C122 Cl6 110.8(2) . . ?
Cl6 C122 Cl5 109.0(2) . . ?
Cl8 C123 Cl7 111.3(4) . . ?
Cl8 C123 Cl9 111.2(4) . . ?
Cl9 C123 Cl7 110.1(4) . . ?
C16 O1 C19 118.1(3) . . ?
C108 O2 C111 117.9(3) . . ?
C102 O3 C103 117.7(3) . . ?
C84 O4 C87 118.0(3) . . ?
C74 O5 C76 118.1(3) . . ?
C62 O6 C63 117.4(3) . . ?
C51 O7 C50 118.1(4) . . ?
C37 O8 C40 117.8(3) . . ?
C28 O9 C26 117.3(3) . . ?
C22 O10 C24 118.7(3) . . ?
C54 C01M C58 100.7(3) . . ?
C54 C01M C64 111.8(3) . . ?
C54 C01M C68 112.4(3) . . ?
C58 C01M C64 110.3(3) . . ?
C58 C01M C68 112.2(3) . . ?
C68 C01M C64 109.3(3) . . ?
C1 C2 C3 115.5(6) . . ?
C2 C3 C4 112.1(4) . . ?
C3 C4 C5 116.0(3) . . ?
C4 C5 C6 108.3(3) . . ?
C10 C5 C4 113.2(3) . . ?
C10 C5 C6 111.2(3) . . ?
C10 C5 C13 99.9(3) . . ?
C13 C5 C4 112.3(3) . . ?
C13 C5 C6 111.8(3) . . ?
C7 C6 C5 116.3(4) . . ?
C6 C7 C8 114.1(5) . . ?
C11 C10 C5 112.2(3) . . ?
C11 C10 C20 119.0(3) . . ?
C20 C10 C5 128.9(3) . . ?
C10 C11 C12 108.0(3) . . ?
C10 C11 C21 121.9(3) . . ?
C21 C11 C12 130.1(3) . . ?
C13 C12 C11 108.0(3) . . ?
C13 C12 C15 121.2(3) . . ?
C15 C12 C11 130.8(3) . . ?
C12 C13 C5 111.8(3) . . ?
C12 C13 C18 119.9(3) . . ?
C18 C13 C5 128.3(3) . . ?
C12 C15 C16 118.6(3) . . ?
O1 C16 C15 123.6(4) . . ?
O1 C16 C17 115.3(3) . . ?
C17 C16 C15 121.1(3) . . ?
C16 C17 C18 119.0(3) . . ?
C16 C17 C120 120.5(3) . . ?
C18 C17 C120 120.5(3) . . ?
C13 C18 C17 120.3(3) . . ?
C23 C20 C10 121.4(4) . . ?
C22 C21 C11 117.4(3) . . ?
O10 C22 C21 123.1(4) . . ?
O10 C22 C23 115.1(3) . . ?
C21 C22 C23 121.8(3) . . ?
C20 C23 C22 118.5(3) . . ?
C20 C23 C25 121.4(4) . . ?
C22 C23 C25 120.0(3) . . ?
C23 C25 C27 115.0(3) . . ?
C28 C27 C25 118.3(3) . . ?
C32 C27 C25 123.3(3) . . ?
C32 C27 C28 118.3(3) . . ?
O9 C28 C27 114.3(3) . . ?
C29 C28 O9 123.5(3) . . ?
C29 C28 C27 122.2(3) . . ?
C28 C29 C30 117.9(3) . . ?
C29 C30 C31 121.4(3) . . ?
C29 C30 C35 130.3(3) . . ?
C31 C30 C35 108.3(3) . . ?
C30 C31 C33 111.5(3) . . ?
C32 C31 C30 119.4(3) . . ?
C32 C31 C33 129.1(3) . . ?
C27 C32 C31 120.7(3) . . ?
C31 C33 C34 100.4(3) . . ?
C31 C33 C45 104.9(4) . . ?
C34 C33 C45 108.0(4) . . ?
C41 C33 C31 113.2(4) . . ?
C41 C33 C34 114.3(4) . . ?
C41 C33 C45 114.8(5) . . ?
C41 C33 C45A 93.0(6) . . ?
C45A C33 C31 121.3(8) . . ?
C45A C33 C34 115.6(7) . . ?
C35 C34 C33 110.9(3) . . ?
C39 C34 C33 130.0(3) . . ?
C39 C34 C35 119.0(3) . . ?
C34 C35 C30 108.7(3) . . ?
C36 C35 C30 129.8(3) . . ?
C36 C35 C34 121.4(3) . . ?
C35 C36 C37 118.5(3) . . ?
O8 C37 C36 122.9(3) . . ?
O8 C37 C38 116.1(3) . . ?
C38 C37 C36 121.0(3) . . ?
C37 C38 C49 120.2(3) . . ?
C39 C38 C37 119.1(3) . . ?
C39 C38 C49 120.7(3) . . ?
C38 C39 C34 120.8(3) . . ?
C42 C41 C33 116.3(4) . . ?
C41 C42 C43 113.4(6) . . ?
C44 C43 C42 112.8(8) . . ?
C44A C43 C42 121.7(15) . . ?
C46 C45 C33 117.5(6) . . ?
C45 C46 C47 111.3(7) . . ?
C48 C47 C46 103.5(10) . . ?
C52 C49 C38 111.9(3) . . ?
O7 C51 C52 115.5(3) . . ?
O7 C51 C56 123.2(4) . . ?
C56 C51 C52 121.4(4) . . ?
C51 C52 C49 119.5(4) . . ?
C51 C52 C53 119.2(3) . . ?
C53 C52 C49 121.3(4) . . ?
C54 C53 C52 120.1(4) . . ?
C53 C54 C01M 128.8(4) . . ?
C53 C54 C55 119.3(4) . . ?
C55 C54 C01M 111.8(3) . . ?
C54 C55 C57 107.9(3) . . ?
C56 C55 C54 121.5(3) . . ?
C56 C55 C57 130.5(4) . . ?
C51 C56 C55 118.3(4) . . ?
C58 C57 C55 108.4(3) . . ?
C61 C57 C55 130.5(3) . . ?
C61 C57 C58 121.0(3) . . ?
C57 C58 C01M 111.1(3) . . ?
C59 C58 C01M 128.9(3) . . ?
C59 C58 C57 120.0(3) . . ?
C58 C59 C60 120.4(3) . . ?
C59 C60 C62 118.2(3) . . ?
C59 C60 C72 120.7(3) . . ?
C62 C60 C72 121.0(3) . . ?
C62 C61 C57 118.2(3) . . ?
O6 C62 C60 115.4(3) . . ?
O6 C62 C61 122.7(3) . . ?
C61 C62 C60 121.9(3) . . ?
C65 C64 C01M 115.8(4) . . ?
C64 C65 C66 113.0(5) . . ?
C67 C66 C65 114.7(7) . . ?
C69 C68 C01M 116.1(3) . . ?
C70 C69 C68 113.6(4) . . ?
C69 C70 C71 113.1(5) . . ?
C60 C72 C73 113.7(3) . . ?
C74 C73 C72 120.3(3) . . ?
C77 C73 C72 120.8(3) . . ?
C77 C73 C74 118.9(3) . . ?
O5 C74 C73 114.4(3) . . ?
O5 C74 C75 123.9(3) . . ?
C75 C74 C73 121.7(3) . . ?
C74 C75 C79 118.0(3) . . ?
C78 C77 C73 120.5(3) . . ?
C77 C78 C79 120.1(3) . . ?
C77 C78 C80 128.4(3) . . ?
C79 C78 C80 111.4(3) . . ?
C75 C79 C81 130.5(3) . . ?
C78 C79 C75 120.8(3) . . ?
C78 C79 C81 108.7(3) . . ?
C78 C80 C82 100.1(3) . . ?
C78 C80 C88 111.1(3) . . ?
C78 C80 C92 113.1(3) . . ?
C82 C80 C88 111.3(3) . . ?
C82 C80 C92 111.9(3) . . ?
C88 C80 C92 109.1(4) . . ?
C82 C81 C79 107.8(3) . . ?
C83 C81 C79 130.8(3) . . ?
C83 C81 C82 121.4(3) . . ?
C81 C82 C80 112.0(3) . . ?
C86 C82 C80 128.4(3) . . ?
C86 C82 C81 119.5(3) . . ?
C81 C83 C84 118.4(3) . . ?
O4 C84 C83 124.3(3) . . ?
O4 C84 C85 115.1(3) . . ?
C83 C84 C85 120.6(3) . . ?
C84 C85 C96 119.4(3) . . ?
C86 C85 C84 119.5(3) . . ?
C86 C85 C96 121.0(3) . . ?
C85 C86 C82 120.6(3) . . ?
C89 C88 C80 115.4(4) . . ?
C88 C89 C90 114.2(5) . . ?
C89 C90 C91 110.7(7) . . ?
C89 C90 C91A 106.9(9) . . ?
C93 C92 C80 114.0(4) . . ?
C92 C93 C94 114.7(6) . . ?
C93 C94 C94A 107.4(9) . . ?
C95 C94 C93 117.4(9) . . ?
C97 C96 C85 115.3(3) . . ?
C98 C97 C96 122.7(3) . . ?
C98 C97 C102 117.9(3) . . ?
C102 C97 C96 119.4(3) . . ?
C99 C98 C97 120.7(3) . . ?
C98 C99 C100 120.5(3) . . ?
C98 C99 C104 128.1(3) . . ?
C100 C99 C104 111.4(3) . . ?
C99 C100 C101 120.3(3) . . ?
C99 C100 C106 108.2(3) . . ?
C101 C100 C106 131.5(3) . . ?
C102 C101 C100 118.1(3) . . ?
O3 C102 C97 114.1(3) . . ?
O3 C102 C101 123.4(3) . . ?
C101 C102 C97 122.4(3) . . ?
C99 C104 C112 107.8(5) . . ?
C99 C104 C1D 106.5(10) . . ?
C99 C104 C116 114.5(5) . . ?
C105 C104 C99 100.5(2) . . ?
C105 C104 C112 108.1(5) . . ?
C105 C104 C1D 105.2(9) . . ?
C105 C104 C14 118.0(8) . . ?
C105 C104 C116 116.0(5) . . ?
C14 C104 C99 117.6(8) . . ?
C14 C104 C1D 107.8(9) . . ?
C116 C104 C112 109.5(6) . . ?
C106 C105 C104 112.1(3) . . ?
C110 C105 C104 128.2(3) . . ?
C110 C105 C106 119.7(3) . . ?
C105 C106 C100 107.8(3) . . ?
C107 C106 C100 131.3(3) . . ?
C107 C106 C105 120.9(3) . . ?
C106 C107 C108 118.5(3) . . ?
O2 C108 C107 123.7(3) . . ?
O2 C108 C109 114.7(3) . . ?
C107 C108 C109 121.6(3) . . ?
C108 C109 C120 119.3(3) . . ?
C110 C109 C108 118.5(3) . . ?
C110 C109 C120 122.2(3) . . ?
C109 C110 C105 120.6(3) . . ?
C113 C112 C104 117.8(6) . . ?
C112 C113 C114 116.9(8) . . ?
C113 C114 C115 114.0(9) . . ?
C1E C1D C104 122.2(12) . . ?
C116 C117 C118 109.8(8) . . ?
C117 C118 C119 108.4(10) . . ?
C17 C120 C109 114.6(3) . . ?
C7 C8 C9A 117.7(10) . . ?
C9 C8 C7 113.6(9) . . ?
C104 C14 C1A 112.6(10) . . ?
C1B C1A C14 117.3(14) . . ?
C1A C1B C1C 116.5(15) . . ?
C117 C116 C104 112.3(6) . . ?
C1F C1E C1D 115.0(15) . . ?
C1G C1F C1E 120(2) . . ?
C33 C45A C46A 106.2(9) . . ?
C45A C46A C47A 120.1(12) . . ?
C48A C47A C46A 94.1(12) . . ?

loop_
_geom_bond_atom_site_label_1
_geom_bond_atom_site_label_2
_geom_bond_distance
_geom_bond_site_symmetry_2
_geom_bond_publ_flag
Cl1 C121 1.658(10) . ?
Cl2 C121 1.674(9) . ?
Cl3 C121 1.722(9) . ?
Cl4 C122 1.741(4) . ?
Cl5 C122 1.753(5) . ?
Cl6 C122 1.751(4) . ?
Cl7 C123 1.750(7) . ?
Cl8 C123 1.736(7) . ?
Cl9 C123 1.737(8) . ?
O1 C16 1.366(4) . ?
O1 C19 1.408(6) . ?
O2 C108 1.371(4) . ?
O2 C111 1.424(4) . ?
O3 C102 1.389(4) . ?
O3 C103 1.422(4) . ?
O4 C84 1.351(4) . ?
O4 C87 1.389(5) . ?
O5 C74 1.372(4) . ?
O5 C76 1.415(5) . ?
O6 C62 1.372(4) . ?
O6 C63 1.390(5) . ?
O7 C50 1.401(7) . ?
O7 C51 1.380(5) . ?
O8 C37 1.374(4) . ?
O8 C40 1.409(5) . ?
O9 C26 1.414(4) . ?
O9 C28 1.378(4) . ?
O10 C22 1.375(4) . ?
O10 C24 1.397(5) . ?
C1 C2 1.481(10) . ?
C01M C54 1.519(5) . ?
C01M C58 1.522(5) . ?
C01M C64 1.545(6) . ?
C01M C68 1.541(5) . ?
C2 C3 1.494(7) . ?
C3 C4 1.516(6) . ?
C4 C5 1.532(6) . ?
C5 C6 1.550(6) . ?
C5 C10 1.518(5) . ?
C5 C13 1.528(5) . ?
C6 C7 1.504(7) . ?
C7 C8 1.520(6) . ?
C10 C11 1.379(5) . ?
C10 C20 1.391(5) . ?
C11 C12 1.479(5) . ?
C11 C21 1.396(5) . ?
C12 C13 1.379(5) . ?
C12 C15 1.392(5) . ?
C13 C18 1.392(5) . ?
C15 C16 1.399(5) . ?
C16 C17 1.393(6) . ?
C17 C18 1.398(5) . ?
C17 C120 1.508(5) . ?
C20 C23 1.374(5) . ?
C21 C22 1.394(5) . ?
C22 C23 1.400(6) . ?
C23 C25 1.508(5) . ?
C25 C27 1.515(5) . ?
C27 C28 1.410(5) . ?
C27 C32 1.384(5) . ?
C28 C29 1.377(5) . ?
C29 C30 1.391(5) . ?
C30 C31 1.394(5) . ?
C30 C35 1.461(5) . ?
C31 C32 1.388(5) . ?
C31 C33 1.519(5) . ?
C33 C34 1.536(5) . ?
C33 C41 1.502(7) . ?
C33 C45 1.600(7) . ?
C33 C45A 1.502(9) . ?
C34 C35 1.390(5) . ?
C34 C39 1.389(5) . ?
C35 C36 1.386(5) . ?
C36 C37 1.396(5) . ?
C37 C38 1.393(5) . ?
C38 C39 1.389(5) . ?
C38 C49 1.519(5) . ?
C41 C42 1.468(9) . ?
C42 C43 1.546(7) . ?
C43 C44 1.512(9) . ?
C43 C44A 1.518(10) . ?
C45 C46 1.534(7) . ?
C46 C47 1.673(19) . ?
C47 C48 1.548(9) . ?
C49 C52 1.509(5) . ?
C51 C52 1.392(6) . ?
C51 C56 1.384(5) . ?
C52 C53 1.399(6) . ?
C53 C54 1.383(5) . ?
C54 C55 1.392(5) . ?
C55 C56 1.386(6) . ?
C55 C57 1.470(5) . ?
C57 C58 1.396(5) . ?
C57 C61 1.388(5) . ?
C58 C59 1.376(5) . ?
C59 C60 1.399(5) . ?
C60 C62 1.405(5) . ?
C60 C72 1.510(5) . ?
C61 C62 1.385(5) . ?
C64 C65 1.512(6) . ?
C65 C66 1.529(8) . ?
C66 C67 1.471(11) . ?
C68 C69 1.519(6) . ?
C69 C70 1.510(6) . ?
C70 C71 1.523(8) . ?
C72 C73 1.512(5) . ?
C73 C74 1.395(5) . ?
C73 C77 1.390(5) . ?
C74 C75 1.389(5) . ?
C75 C79 1.395(5) . ?
C77 C78 1.374(5) . ?
C78 C79 1.392(5) . ?
C78 C80 1.526(5) . ?
C79 C81 1.470(5) . ?
C80 C82 1.527(5) . ?
C80 C88 1.545(6) . ?
C80 C92 1.549(5) . ?
C81 C82 1.390(5) . ?
C81 C83 1.389(5) . ?
C82 C86 1.383(5) . ?
C83 C84 1.389(5) . ?
C84 C85 1.410(5) . ?
C85 C86 1.377(5) . ?
C85 C96 1.509(5) . ?
C88 C89 1.511(7) . ?
C89 C90 1.531(7) . ?
C90 C91 1.558(8) . ?
C90 C91A 1.558(9) . ?
C92 C93 1.515(8) . ?
C93 C94 1.519(6) . ?
C94 C95 1.492(9) . ?
C94 C94A 1.553(9) . ?
C96 C97 1.505(5) . ?
C97 C98 1.390(5) . ?
C97 C102 1.394(5) . ?
C98 C99 1.378(5) . ?
C99 C100 1.390(5) . ?
C99 C104 1.526(4) . ?
C100 C101 1.393(4) . ?
C100 C106 1.473(4) . ?
C101 C102 1.390(5) . ?
C104 C105 1.510(5) . ?
C104 C112 1.568(7) . ?
C104 C1D 1.566(10) . ?
C104 C14 1.519(9) . ?
C104 C116 1.528(7) . ?
C105 C106 1.393(4) . ?
C105 C110 1.387(5) . ?
C106 C107 1.385(5) . ?
C107 C108 1.388(5) . ?
C108 C109 1.404(5) . ?
C109 C110 1.385(5) . ?
C109 C120 1.522(5) . ?
C112 C113 1.519(8) . ?
C113 C114 1.524(8) . ?
C114 C115 1.534(9) . ?
C1D C1E 1.539(10) . ?
C117 C118 1.528(8) . ?
C117 C116 1.516(8) . ?
C118 C119 1.539(9) . ?
C8 C9 1.471(9) . ?
C8 C9A 1.521(10) . ?
C14 C1A 1.521(9) . ?
C1A C1B 1.49(2) . ?
C1B C1C 1.544(10) . ?
C1E C1F 1.530(10) . ?
C1F C1G 1.526(10) . ?
C45A C46A 1.525(10) . ?
C46A C47A 1.549(10) . ?
C47A C48A 1.526(10) . ?
